data_1559623
loop_
_publ_author_name
'Fujimoto, Ayako'
'Fujinaga, Noriko'
'Nishimura, Ryo'
'Hatano, Eri'
'Kono, Luna'
'Nagai, Akira'
'Sekine, Akiko'
'Hattori, Yohei'
'Kojima, Yuko'
'Yasuda, Nobuhiro'
'Morimoto, Masakazu'
'Yokojima, Satoshi'
'Nakamura, Shinichiro'
'Feringa, Ben L.'
'Uchida, Kingo'

_publ_section_title
;
 Photoinduced swing of a diarylethene thin broad sword shaped crystal: a
 study on the detailed mechanism
;
_journal_issue 45
_journal_name_full 'Chemical Science'
_journal_page_first 12307
_journal_page_last 12315
_journal_paper_doi 10.1039/D0SC05388K
_journal_volume 11
_journal_year 2020
_chemical_absolute_configuration ad
_chemical_formula_sum 'C33 H28 F6 N2 O2 S2'
_chemical_formula_weight 662.69
_chemical_melting_point 270.6(7)
_chemical_name_systematic 1,2-Bis(2-methyl-5-{[((R)-1-phenylethyl)amino]carbonyl}thien-3-yl)perfluorocyclopentene
_chemical_properties_physical Photo-sensitive
_space_group_crystal_system monoclinic
_space_group_IT_number 4
_space_group_name_Hall 'P 2yb'
_space_group_name_H-M_alt 'P 1 21 1'
_atom_sites_solution_hydrogens geom
_audit_creation_method SHELXL-2014/7
_audit_update_record
;
2019-07-04 deposited with the CCDC.	2020-10-14 downloaded from the CCDC.
;
_cell_angle_alpha 90
_cell_angle_beta 91.678(7)
_cell_angle_gamma 90
_cell_formula_units_Z 8
_cell_length_a 12.131(11)
_cell_length_b 14.308(12)
_cell_length_c 36.28(3)
_cell_measurement_reflns_used 94738
_cell_measurement_temperature 173(2)
_cell_measurement_theta_max 15.618
_cell_measurement_theta_min 0.892
_cell_volume 6294(9)
_computing_structure_refinement 'SHELXL-2014/7 (Sheldrick, 2014)'
_diffrn_ambient_temperature 173(2)
_diffrn_detector_area_resol_mean 5.814
_diffrn_measured_fraction_theta_full 0.999
_diffrn_measured_fraction_theta_max 0.999
_diffrn_measurement_device_type 'PILATUS3 X CdTe 1M'
_diffrn_measurement_method \w
_diffrn_radiation_monochromator Si_311
_diffrn_radiation_type synchrotron
_diffrn_radiation_wavelength 0.4146
_diffrn_reflns_av_R_equivalents 0.1041
_diffrn_reflns_av_unetI/netI 0.1039
_diffrn_reflns_Laue_measured_fraction_full 0.999
_diffrn_reflns_Laue_measured_fraction_max 0.999
_diffrn_reflns_limit_h_max 15
_diffrn_reflns_limit_h_min -15
_diffrn_reflns_limit_k_max 18
_diffrn_reflns_limit_k_min -18
_diffrn_reflns_limit_l_max 47
_diffrn_reflns_limit_l_min -47
_diffrn_reflns_number 94738
_diffrn_reflns_point_group_measured_fraction_full 0.992
_diffrn_reflns_point_group_measured_fraction_max 0.992
_diffrn_reflns_theta_full 14.404
_diffrn_reflns_theta_max 15.618
_diffrn_reflns_theta_min 0.892
_diffrn_source 'SPring-8 BL02B1'
_exptl_absorpt_coefficient_mu 0.068
_exptl_crystal_colour blue
_exptl_crystal_density_diffrn 1.399
_exptl_crystal_description block
_exptl_crystal_F_000 2736
_exptl_crystal_recrystallization_method 'Re-crystallisation from solvent: MeOH'
_exptl_crystal_size_max 0.137
_exptl_crystal_size_mid 0.062
_exptl_crystal_size_min 0.053
_refine_diff_density_max 0.547
_refine_diff_density_min -0.525
_refine_diff_density_rms 0.081
_refine_ls_abs_structure_details
;
 Flack x determined using 3907 quotients [(I+)-(I-)]/[(I+)+(I-)]
 (Parsons, Flack and Wagner, Acta Cryst. B69 (2013) 249-259).
;
_refine_ls_abs_structure_Flack -0.05(9)
_refine_ls_extinction_method none
_refine_ls_goodness_of_fit_ref 0.996
_refine_ls_hydrogen_treatment constr
_refine_ls_matrix_type full
_refine_ls_number_parameters 1517
_refine_ls_number_reflns 28643
_refine_ls_number_restraints 1
_refine_ls_restrained_S_all 0.996
_refine_ls_R_factor_all 0.1721
_refine_ls_R_factor_gt 0.0777
_refine_ls_shift/su_max 0.002
_refine_ls_shift/su_mean 0.000
_refine_ls_structure_factor_coef Fsqd
_refine_ls_weighting_details 'w=1/[\s^2^(Fo^2^)+(0.1322P)^2^] where P=(Fo^2^+2Fc^2^)/3'
_refine_ls_weighting_scheme calc
_refine_ls_wR_factor_gt 0.2186
_refine_ls_wR_factor_ref 0.2743
_reflns_Friedel_coverage 0.909
_reflns_Friedel_fraction_full 0.984
_reflns_Friedel_fraction_max 0.984
_reflns_number_gt 11292
_reflns_number_total 28643
_reflns_threshold_expression 'I > 2\s(I)'
_cod_data_source_file d0sc05388k4.cif
_cod_data_source_block 1oRR_MeOH_6_UV10
_cod_depositor_comments
;
The following automatic conversions were performed:

data item '_chemical_melting_point' value '270.0-271.3' was changed
to '270.6(7)' -- the average value was taken and precision was
estimated.

Automatic conversion script
Id: cif_fix_values 7556 2019-12-06 15:28:31Z antanas 
;
_cod_original_cell_volume 6295(10)
_cod_original_sg_symbol_H-M 'P 21'
_cod_database_code 1559623
_shelx_shelxl_version_number 2014/7
_shelx_space_group_comment
;
The symmetry employed for this shelxl refinement is uniquely defined
by the following loop, which should always be used as a source of
symmetry information in preference to the above space-group names.
They are only intended as comments.
;
_shelx_estimated_absorpt_t_min 0.991
_shelx_estimated_absorpt_t_max 0.996

loop_
_space_group_symop_operation_xyz
'x, y, z'
'-x, y+1/2, -z'

loop_
_atom_site_label
_atom_site_type_symbol
_atom_site_fract_x
_atom_site_fract_y
_atom_site_fract_z
_atom_site_U_iso_or_equiv
_atom_site_adp_type
_atom_site_occupancy
_atom_site_site_symmetry_order
_atom_site_calc_flag
_atom_site_refinement_flags_posn
_atom_site_refinement_flags_adp
_atom_site_refinement_flags_occupancy
_atom_site_disorder_assembly
_atom_site_disorder_group
S1A S 0.6523(3) 0.55785(19) 0.45928(9) 0.0581(9) Uani 0.900(5) 1 d . . P A 1
S2A S 0.9428(4) 0.5150(3) 0.58094(10) 0.0805(14) Uani 0.900(5) 1 d . . P A 1
S1B S 0.763(2) 0.5622(16) 0.4700(8) 0.0581(9) Uani 0.100(5) 1 d . . P A 2
S2B S 0.818(4) 0.537(3) 0.5664(11) 0.095(14) Uani 0.100(5) 1 d . . P A 2
O1 O 0.6717(6) 0.6046(5) 0.3836(2) 0.0525(18) Uani 1 1 d . . . . .
O2 O 0.9092(6) 0.5487(5) 0.6581(2) 0.0543(19) Uani 1 1 d . . . . .
N1 N 0.7805(6) 0.4902(5) 0.3668(2) 0.0422(19) Uani 1 1 d . . . . .
H1 H 0.8180 0.4399 0.3734 0.051 Uiso 1 1 calc R U . . .
N2 N 0.8006(7) 0.4287(6) 0.6688(2) 0.048(2) Uani 1 1 d . . . . .
H2 H 0.7642 0.3807 0.6594 0.058 Uiso 1 1 calc R U . . .
C1 C 0.8373(10) 0.4502(8) 0.3068(3) 0.062(3) Uani 1 1 d . . . . .
H1A H 0.9118 0.4375 0.3167 0.092 Uiso 1 1 calc R U . . .
H1B H 0.8414 0.4719 0.2813 0.092 Uiso 1 1 calc R U . . .
H1C H 0.7932 0.3929 0.3075 0.092 Uiso 1 1 calc R U . . .
C2 C 0.7845(9) 0.5241(7) 0.3296(3) 0.049(3) Uani 1 1 d . . . . .
H2A H 0.7070 0.5329 0.3201 0.058 Uiso 1 1 calc R U . . .
C3 C 0.7207(8) 0.5343(6) 0.3909(3) 0.041(2) Uani 1 1 d . . . . .
C4 C 0.7129(9) 0.4938(7) 0.4273(3) 0.050(3) Uani 1 1 d . . . . .
C5 C 0.7436(8) 0.4104(6) 0.4400(3) 0.044(2) Uani 1 1 d . . . . .
H5 H 0.7767 0.3634 0.4255 0.053 Uiso 1 1 calc R U . . .
C6 C 0.7215(10) 0.4004(7) 0.4770(3) 0.052(3) Uani 1 1 d . . . . .
C7 C 0.6723(11) 0.4758(8) 0.4915(3) 0.065(3) Uani 1 1 d . . . . .
C8 C 0.6325(14) 0.4919(9) 0.5284(4) 0.086(5) Uani 1 1 d . . . . .
H8A H 0.6278 0.4321 0.5414 0.129 Uiso 1 1 calc R U . . .
H8B H 0.5592 0.5207 0.5266 0.129 Uiso 1 1 calc R U . . .
H8C H 0.6835 0.5335 0.5418 0.129 Uiso 1 1 calc R U . . .
C9 C 0.7540(11) 0.3165(7) 0.4965(3) 0.059(3) Uani 1 1 d . . . . .
C10 C 0.7349(16) 0.2247(8) 0.4801(3) 0.083(5) Uani 1 1 d . . . . .
C11 C 0.7548(15) 0.1558(8) 0.5088(4) 0.078(4) Uani 1 1 d . . . . .
C12 C 0.8094(16) 0.2049(9) 0.5402(4) 0.086(5) Uani 1 1 d . . . . .
C13 C 0.8009(9) 0.3058(7) 0.5302(3) 0.051(3) Uani 1 1 d . . . . .
C14 C 0.9594(14) 0.4611(12) 0.5093(4) 0.106(6) Uani 1 1 d . . . . .
H14A H 0.9793 0.4018 0.4977 0.159 Uiso 1 1 calc R U . . .
H14B H 1.0256 0.4998 0.5127 0.159 Uiso 1 1 calc R U . . .
H14C H 0.9054 0.4940 0.4934 0.159 Uiso 1 1 calc R U . . .
C15 C 0.9123(13) 0.4429(10) 0.5447(4) 0.079(4) Uani 1 1 d . . . . .
C16 C 0.8444(9) 0.3755(8) 0.5546(3) 0.054(3) Uani 1 1 d . . . . .
C17 C 0.8165(8) 0.3800(6) 0.5919(3) 0.046(2) Uani 1 1 d . . . . .
H17 H 0.7692 0.3368 0.6035 0.055 Uiso 1 1 calc R U . . .
C18 C 0.8645(9) 0.4522(7) 0.6089(3) 0.051(3) Uani 1 1 d . . . . .
C19 C 0.8583(8) 0.4810(7) 0.6475(3) 0.047(2) Uani 1 1 d . . . . .
C20 C 0.7951(10) 0.4483(8) 0.7082(3) 0.058(3) Uani 1 1 d . . . . .
H20 H 0.8568 0.4915 0.7155 0.070 Uiso 1 1 calc R U . . .
C21 C 0.8104(11) 0.3596(9) 0.7283(4) 0.079(4) Uani 1 1 d . . . . .
H21A H 0.7456 0.3198 0.7240 0.118 Uiso 1 1 calc R U . . .
H21B H 0.8196 0.3723 0.7547 0.118 Uiso 1 1 calc R U . . .
H21C H 0.8761 0.3276 0.7195 0.118 Uiso 1 1 calc R U . . .
C101 C 0.8413(6) 0.6140(4) 0.3276(2) 0.056(3) Uani 1 1 d G . . . .
C102 C 0.8043(6) 0.6780(5) 0.30116(19) 0.061(3) Uani 1 1 d G . . . .
H102 H 0.7447 0.6623 0.2847 0.073 Uiso 1 1 calc R U . . .
C103 C 0.8545(7) 0.7650(5) 0.2988(2) 0.076(4) Uani 1 1 d G . . . .
H103 H 0.8293 0.8088 0.2807 0.091 Uiso 1 1 calc R U . . .
C104 C 0.9417(7) 0.7880(4) 0.3228(3) 0.084(5) Uani 1 1 d G . . . .
H104 H 0.9761 0.8475 0.3212 0.100 Uiso 1 1 calc R U . . .
C105 C 0.9787(6) 0.7240(6) 0.3492(2) 0.084(4) Uani 1 1 d G . . . .
H105 H 1.0383 0.7397 0.3656 0.101 Uiso 1 1 calc R U . . .
C106 C 0.9284(6) 0.6370(5) 0.3516(2) 0.076(4) Uani 1 1 d G . . . .
H106 H 0.9537 0.5932 0.3696 0.091 Uiso 1 1 calc R U . . .
C201 C 0.6904(5) 0.4932(5) 0.7167(2) 0.053(3) Uani 1 1 d G . . . .
C202 C 0.6899(7) 0.5810(5) 0.7331(2) 0.070(4) Uani 1 1 d G . . . .
H202 H 0.7573 0.6131 0.7378 0.084 Uiso 1 1 calc R U . . .
C203 C 0.5906(9) 0.6217(4) 0.7426(2) 0.090(5) Uani 1 1 d G . . . .
H203 H 0.5903 0.6817 0.7538 0.108 Uiso 1 1 calc R U . . .
C204 C 0.4919(7) 0.5746(7) 0.7357(2) 0.088(5) Uani 1 1 d G . . . .
H204 H 0.4241 0.6025 0.7422 0.106 Uiso 1 1 calc R U . . .
C205 C 0.4925(5) 0.4869(7) 0.7193(2) 0.085(4) Uani 1 1 d G . . . .
H205 H 0.4250 0.4547 0.7146 0.102 Uiso 1 1 calc R U . . .
C206 C 0.5917(6) 0.4461(4) 0.7098(2) 0.062(3) Uani 1 1 d G . . . .
H206 H 0.5921 0.3861 0.6986 0.074 Uiso 1 1 calc R U . . .
F1 F 0.6406(12) 0.2171(6) 0.4639(3) 0.153(6) Uani 1 1 d . . . . .
F2 F 0.8037(14) 0.2092(6) 0.4536(3) 0.166(6) Uani 1 1 d . . . . .
F3 F 0.6524(10) 0.1328(8) 0.5228(3) 0.132(4) Uani 1 1 d . . . . .
F4 F 0.8019(9) 0.0808(6) 0.4994(2) 0.110(3) Uani 1 1 d . . . . .
F5 F 0.7740(12) 0.1841(5) 0.5717(2) 0.141(5) Uani 1 1 d . . . . .
F6 F 0.9176(10) 0.1786(8) 0.5407(3) 0.137(4) Uani 1 1 d . . . . .
S3A S 0.9676(3) 0.87112(19) 0.58731(8) 0.0452(8) Uani 0.903(6) 1 d . . P B 3
S4A S 0.7441(3) 1.1164(2) 0.66695(10) 0.0558(9) Uani 0.903(6) 1 d . . P B 3
C28A C 0.8285(9) 0.8785(7) 0.5903(3) 0.0417(18) Uani 0.903(6) 1 d . . P B 3
C36A C 0.7378(9) 0.9971(7) 0.6654(3) 0.0417(18) Uani 0.903(6) 1 d . . P B 3
S3B S 0.973(2) 0.915(2) 0.6302(14) 0.085(14) Uani 0.097(6) 1 d . . P B 4
S4B S 0.781(3) 1.092(2) 0.6386(13) 0.080(13) Uani 0.097(6) 1 d . . P B 4
C28B C 0.822(8) 0.909(6) 0.611(2) 0.0417(18) Uani 0.097(6) 1 d . . P B 4
C36B C 0.744(8) 0.969(6) 0.642(2) 0.0417(18) Uani 0.097(6) 1 d . . P B 4
O3 O 1.1642(6) 0.7982(5) 0.6284(2) 0.0517(18) Uani 1 1 d . . . . .
N3 N 1.0818(6) 0.6719(5) 0.6495(2) 0.0420(19) Uani 1 1 d . . . . .
H3 H 1.0223 0.6368 0.6476 0.050 Uiso 1 1 calc R U . . .
C22 C 1.2317(10) 0.5631(8) 0.6536(3) 0.059(3) Uani 1 1 d . . . . .
H22A H 1.1818 0.5105 0.6485 0.088 Uiso 1 1 calc R U . . .
H22B H 1.2932 0.5424 0.6697 0.088 Uiso 1 1 calc R U . . .
H22C H 1.2602 0.5865 0.6303 0.088 Uiso 1 1 calc R U . . .
C23 C 1.1708(8) 0.6388(6) 0.6720(3) 0.047(2) Uani 1 1 d . . . . .
H23 H 1.2232 0.6921 0.6760 0.056 Uiso 1 1 calc R U . . .
C24 C 1.0813(8) 0.7508(6) 0.6313(2) 0.038(2) Uani 1 1 d . . . . .
C25 C 0.9738(8) 0.7824(6) 0.6179(3) 0.039(2) Uani 1 1 d . . . . .
C26 C 0.8770(8) 0.7569(6) 0.6274(3) 0.043(2) Uani 1 1 d . . . . .
H26 H 0.8642 0.7037 0.6423 0.052 Uiso 1 1 calc R U . . .
C27 C 0.7931(8) 0.8140(6) 0.6137(3) 0.042(2) Uani 1 1 d . . . . .
C29 C 0.7666(11) 0.9470(8) 0.5693(3) 0.064(3) Uani 1 1 d . . . . .
H29A H 0.6901 0.9258 0.5660 0.096 Uiso 1 1 calc R U . B 3
H29B H 0.7994 0.9551 0.5452 0.096 Uiso 1 1 calc R U . B 3
H29C H 0.7679 1.0066 0.5826 0.096 Uiso 1 1 calc R U . B 3
C30 C 0.6806(8) 0.8069(6) 0.6248(3) 0.044(2) Uani 1 1 d . . . . .
C31 C 0.6196(9) 0.7172(8) 0.6239(3) 0.057(3) Uani 1 1 d . . . . .
C32 C 0.5079(11) 0.7406(8) 0.6333(4) 0.072(4) Uani 1 1 d . . . . .
C34 C 0.6183(8) 0.8751(7) 0.6377(3) 0.046(2) Uani 1 1 d . . . . .
C35 C 0.8241(10) 0.9422(10) 0.6829(3) 0.069(4) Uani 1 1 d . . . . .
H35A H 0.7956 0.8801 0.6888 0.104 Uiso 1 1 calc R U . B 3
H35B H 0.8500 0.9732 0.7056 0.104 Uiso 1 1 calc R U . B 3
H35C H 0.8856 0.9359 0.6661 0.104 Uiso 1 1 calc R U . B 3
C37 C 0.6500(8) 0.9687(7) 0.6453(3) 0.047(2) Uani 1 1 d . . . . .
C38 C 0.5831(8) 1.0441(6) 0.6331(3) 0.042(2) Uani 1 1 d . . . . .
H38 H 0.5149 1.0365 0.6199 0.050 Uiso 1 1 calc R U . . .
C39 C 0.6257(9) 1.1270(8) 0.6422(3) 0.054(3) Uani 1 1 d . . . . .
C301 C 1.1274(6) 0.6142(4) 0.70801(16) 0.043(2) Uani 1 1 d G . . . .
C302 C 1.0707(6) 0.6824(4) 0.7271(2) 0.070(4) Uani 1 1 d G . . . .
H302 H 1.0677 0.7446 0.7180 0.084 Uiso 1 1 calc R U . . .
C303 C 1.0184(6) 0.6595(7) 0.7595(2) 0.081(4) Uani 1 1 d G . . . .
H303 H 0.9797 0.7061 0.7725 0.097 Uiso 1 1 calc R U . . .
C304 C 1.0229(7) 0.5684(8) 0.77274(18) 0.095(5) Uani 1 1 d G . . . .
H304 H 0.9871 0.5528 0.7949 0.114 Uiso 1 1 calc R U . . .
C305 C 1.0796(7) 0.5002(5) 0.7537(2) 0.077(4) Uani 1 1 d G . . . .
H305 H 1.0826 0.4380 0.7627 0.093 Uiso 1 1 calc R U . . .
C306 C 1.1319(6) 0.5231(4) 0.7213(2) 0.056(3) Uani 1 1 d G . . . .
H306 H 1.1706 0.4765 0.7083 0.067 Uiso 1 1 calc R U . . .
O4A O 0.6414(8) 1.2898(6) 0.6405(3) 0.046(2) Uiso 0.764(7) 1 d . . P B 5
N4A N 0.4919(9) 1.2290(8) 0.6139(3) 0.043(3) Uiso 0.764(7) 1 d . . P B 5
H4A H 0.4534 1.1779 0.6096 0.052 Uiso 0.764(7) 1 calc R U P B 5
C40A C 0.5829(11) 1.2229(9) 0.6308(4) 0.038(3) Uiso 0.764(7) 1 d . . P B 5
C41A C 0.4479(11) 1.3181(10) 0.6013(4) 0.048(3) Uiso 0.764(7) 1 d . . P B 5
H41A H 0.5075 1.3650 0.5972 0.058 Uiso 0.764(7) 1 calc R U P B 5
C42A C 0.3689(18) 1.3493(17) 0.6324(7) 0.100(6) Uiso 0.764(7) 1 d . . P B 5
H42A H 0.3141 1.3002 0.6363 0.149 Uiso 0.764(7) 1 calc R U P B 5
H42B H 0.3312 1.4072 0.6249 0.149 Uiso 0.764(7) 1 calc R U P B 5
H42C H 0.4119 1.3600 0.6553 0.149 Uiso 0.764(7) 1 calc R U P B 5
C401 C 0.3766(13) 1.3020(10) 0.5667(4) 0.106(3) Uani 0.764(7) 1 d G . P B 5
C402 C 0.2621(13) 1.2976(9) 0.5669(3) 0.106(3) Uani 0.764(7) 1 d G . P B 5
H402 H 0.2248 1.3049 0.5893 0.127 Uiso 0.764(7) 1 calc R U P B 5
C403 C 0.2022(9) 1.2824(10) 0.5342(4) 0.106(3) Uani 0.764(7) 1 d G . P B 5
H403 H 0.1240 1.2793 0.5343 0.127 Uiso 0.764(7) 1 calc R U P B 5
C404 C 0.2567(13) 1.2716(10) 0.5013(3) 0.106(3) Uani 0.764(7) 1 d G . P B 5
H404 H 0.2158 1.2612 0.4789 0.127 Uiso 0.764(7) 1 calc R U P B 5
C405 C 0.3712(13) 1.2761(10) 0.5011(4) 0.106(3) Uani 0.764(7) 1 d G . P B 5
H405 H 0.4084 1.2687 0.4786 0.127 Uiso 0.764(7) 1 calc R U P B 5
C406 C 0.4311(9) 1.2913(10) 0.5338(5) 0.106(3) Uani 0.764(7) 1 d G . P B 5
H406 H 0.5093 1.2943 0.5336 0.127 Uiso 0.764(7) 1 calc R U P B 5
O4B O 0.674(2) 1.273(2) 0.6550(8) 0.044(7) Uiso 0.236(7) 1 d . . P B 6
N4B N 0.505(2) 1.233(2) 0.6319(9) 0.030(6) Uiso 0.236(7) 1 d . . P B 6
H4B H 0.4630 1.1834 0.6282 0.037 Uiso 0.236(7) 1 calc R U P B 6
C40B C 0.610(3) 1.216(2) 0.6440(9) 0.021(7) Uiso 0.236(7) 1 d . . P B 6
C41B C 0.457(3) 1.320(2) 0.6248(11) 0.038(8) Uiso 0.236(7) 1 d . . P B 6
H41B H 0.5139 1.3634 0.6358 0.045 Uiso 0.236(7) 1 calc R U P B 6
C42B C 0.370(3) 1.322(3) 0.6534(11) 0.042(8) Uiso 0.236(7) 1 d . . P B 6
H42D H 0.3115 1.2773 0.6468 0.064 Uiso 0.236(7) 1 calc R U P B 6
H42E H 0.3380 1.3852 0.6546 0.064 Uiso 0.236(7) 1 calc R U P B 6
H42F H 0.4026 1.3058 0.6776 0.064 Uiso 0.236(7) 1 calc R U P B 6
C411 C 0.460(4) 1.345(3) 0.5853(11) 0.106(3) Uani 0.236(7) 1 d G . P B 6
C412 C 0.409(4) 1.431(3) 0.5817(11) 0.106(3) Uani 0.236(7) 1 d G . P B 6
H412 H 0.3947 1.4677 0.6030 0.127 Uiso 0.236(7) 1 calc R U P B 6
C413 C 0.378(4) 1.465(2) 0.5469(13) 0.106(3) Uani 0.236(7) 1 d G . P B 6
H413 H 0.3427 1.5240 0.5445 0.127 Uiso 0.236(7) 1 calc R U P B 6
C414 C 0.398(4) 1.412(3) 0.5158(10) 0.106(3) Uani 0.236(7) 1 d G . P B 6
H414 H 0.3772 1.4348 0.4920 0.127 Uiso 0.236(7) 1 calc R U P B 6
C415 C 0.450(4) 1.325(3) 0.5194(11) 0.106(3) Uani 0.236(7) 1 d G . P B 6
H415 H 0.4637 1.2892 0.4981 0.127 Uiso 0.236(7) 1 calc R U P B 6
C416 C 0.481(4) 1.292(2) 0.5541(14) 0.106(3) Uani 0.236(7) 1 d G . P B 6
H416 H 0.5156 1.2328 0.5566 0.127 Uiso 0.236(7) 1 calc R U P B 6
F7A F 0.6280(9) 0.6713(8) 0.5941(3) 0.0605(16) Uani 0.614(10) 1 d . . P C 7
F8A F 0.6608(9) 0.6609(7) 0.6517(3) 0.0605(16) Uani 0.614(10) 1 d . . P C 7
F9A F 0.4474(8) 0.7557(8) 0.6022(3) 0.0605(16) Uani 0.614(10) 1 d . . P C 7
F10A F 0.4573(9) 0.6832(7) 0.6566(3) 0.0605(16) Uani 0.614(10) 1 d . . P C 7
F11A F 0.4264(8) 0.8901(7) 0.6462(3) 0.0605(16) Uani 0.614(10) 1 d . . P B 7
F12A F 0.5150(8) 0.8258(7) 0.6903(3) 0.0605(16) Uani 0.614(10) 1 d . . P B 7
C33A C 0.5135(19) 0.8383(14) 0.6515(7) 0.0605(16) Uani 0.614(10) 1 d . . P B 7
F7B F 0.6004(16) 0.7001(14) 0.5822(8) 0.088(4) Uani 0.386(10) 1 d . . P C 8
F8B F 0.6688(16) 0.6407(14) 0.6299(8) 0.088(4) Uani 0.386(10) 1 d . . P C 8
F9B F 0.4312(15) 0.7032(14) 0.6136(7) 0.088(4) Uani 0.386(10) 1 d . . P C 8
F10B F 0.5152(15) 0.7140(13) 0.6717(7) 0.088(4) Uani 0.386(10) 1 d . . P C 8
F11B F 0.4421(15) 0.8744(13) 0.6117(7) 0.088(4) Uani 0.386(10) 1 d . . P B 8
F12B F 0.4682(16) 0.8606(13) 0.6734(8) 0.088(4) Uani 0.386(10) 1 d . . P B 8
C33B C 0.510(3) 0.843(3) 0.6321(14) 0.088(4) Uani 0.386(10) 1 d . . P B 8
S5A S 0.4438(3) 0.5137(2) 1.08084(10) 0.0642(7) Uani 0.917(4) 1 d . . P D 9
S6A S 0.1504(3) 0.5578(3) 0.95917(10) 0.0642(7) Uani 0.917(4) 1 d . . P D 9
S5B S 0.326(3) 0.540(3) 1.0677(11) 0.0642(7) Uani 0.083(4) 1 d . . P D 10
S6B S 0.285(3) 0.559(3) 0.9685(10) 0.0642(7) Uani 0.083(4) 1 d . . P D 10
O5 O 0.4112(6) 0.5487(5) 1.1577(2) 0.059(2) Uani 1 1 d . . . . .
O6 O 0.1708(6) 0.6040(5) 0.8829(2) 0.0539(19) Uani 1 1 d . . . . .
N5 N 0.2979(7) 0.4305(6) 1.1689(2) 0.050(2) Uani 1 1 d . . . . .
H5A H 0.2600 0.3833 1.1596 0.059 Uiso 1 1 calc R U . . .
N6 N 0.2811(6) 0.4899(5) 0.8668(2) 0.0419(19) Uani 1 1 d . . . . .
H6 H 0.3195 0.4402 0.8733 0.050 Uiso 1 1 calc R U . . .
C43 C 0.3111(10) 0.3591(9) 1.2280(4) 0.075(4) Uani 1 1 d . . . . .
H43A H 0.2591 0.3118 1.2186 0.113 Uiso 1 1 calc R U . . .
H43B H 0.3000 0.3690 1.2544 0.113 Uiso 1 1 calc R U . . .
H43C H 0.3868 0.3378 1.2244 0.113 Uiso 1 1 calc R U . . .
C44 C 0.2920(9) 0.4490(8) 1.2077(3) 0.054(3) Uani 1 1 d . . . . .
H44 H 0.3533 0.4927 1.2148 0.065 Uiso 1 1 calc R U . . .
C45 C 0.3575(8) 0.4811(6) 1.1467(3) 0.046(2) Uani 1 1 d . . . . .
C46 C 0.3603(10) 0.4523(7) 1.1092(3) 0.056(3) Uani 1 1 d . . . . .
C47 C 0.3164(8) 0.3807(6) 1.0914(3) 0.045(2) Uani 1 1 d . . . . .
H47 H 0.2718 0.3354 1.1030 0.055 Uiso 1 1 calc R U . . .
C48 C 0.3410(11) 0.3772(8) 1.0545(3) 0.059(3) Uani 1 1 d . . . . .
C49 C 0.4101(11) 0.4462(10) 1.0455(4) 0.072(4) Uani 1 1 d . . . . .
C50 C 0.4625(13) 0.4615(11) 1.0098(4) 0.096(5) Uani 1 1 d . . . . .
H50A H 0.4555 0.4048 0.9948 0.144 Uiso 1 1 calc R U . . .
H50B H 0.5408 0.4762 1.0141 0.144 Uiso 1 1 calc R U . . .
H50C H 0.4261 0.5137 0.9969 0.144 Uiso 1 1 calc R U . . .
C51 C 0.2990(11) 0.3037(8) 1.0302(3) 0.060(3) Uani 1 1 d . . . . .
C52 C 0.3095(13) 0.2065(8) 1.0392(3) 0.068(3) Uani 1 1 d . . . . .
C53 C 0.2467(15) 0.1541(8) 1.0099(3) 0.076(4) Uani 1 1 d . . . . .
C54 C 0.2346(18) 0.2261(8) 0.9791(4) 0.093(6) Uani 1 1 d . . . . .
C55 C 0.2521(10) 0.3174(7) 0.9969(3) 0.053(3) Uani 1 1 d . . . . .
C56 C 0.1338(12) 0.4901(9) 1.0284(4) 0.082(4) Uani 1 1 d . . . . .
H56A H 0.1045 0.4317 1.0384 0.124 Uiso 1 1 calc R U . . .
H56B H 0.0755 0.5375 1.0275 0.124 Uiso 1 1 calc R U . . .
H56C H 0.1952 0.5120 1.0443 0.124 Uiso 1 1 calc R U . . .
C57 C 0.1728(12) 0.4736(7) 0.9912(4) 0.068(4) Uani 1 1 d . . . . .
C58 C 0.2245(10) 0.4000(7) 0.9775(3) 0.054(3) Uani 1 1 d . . . . .
C59 C 0.2465(8) 0.4105(6) 0.9397(3) 0.046(2) Uani 1 1 d . . . . .
H59 H 0.2793 0.3634 0.9251 0.055 Uiso 1 1 calc R U . . .
C60 C 0.2163(9) 0.4931(6) 0.9270(3) 0.048(3) Uani 1 1 d . . . . .
C61 C 0.2211(8) 0.5322(7) 0.8903(3) 0.041(2) Uani 1 1 d . . . . .
C62 C 0.2845(9) 0.5244(7) 0.8302(3) 0.049(2) Uani 1 1 d . . . . .
H62 H 0.2067 0.5327 0.8209 0.058 Uiso 1 1 calc R U . . .
C63 C 0.3369(12) 0.4496(8) 0.8070(3) 0.072(4) Uani 1 1 d . . . . .
H63A H 0.4155 0.4446 0.8138 0.108 Uiso 1 1 calc R U . . .
H63B H 0.3285 0.4661 0.7809 0.108 Uiso 1 1 calc R U . . .
H63C H 0.3007 0.3895 0.8114 0.108 Uiso 1 1 calc R U . . .
C501 C 0.1903(5) 0.4932(5) 1.2162(2) 0.048(3) Uani 1 1 d G . . . .
C502 C 0.1902(7) 0.5809(5) 1.2327(2) 0.083(5) Uani 1 1 d G . . . .
H502 H 0.2578 0.6128 1.2374 0.099 Uiso 1 1 calc R U . . .
C503 C 0.0911(10) 0.6219(4) 1.2422(2) 0.089(5) Uani 1 1 d G . . . .
H503 H 0.0910 0.6819 1.2534 0.107 Uiso 1 1 calc R U . . .
C504 C -0.0078(7) 0.5752(7) 1.2352(2) 0.096(5) Uani 1 1 d G . . . .
H504 H -0.0755 0.6033 1.2417 0.115 Uiso 1 1 calc R U . . .
C505 C -0.0077(5) 0.4875(7) 1.2187(2) 0.077(4) Uani 1 1 d G . . . .
H505 H -0.0753 0.4556 1.2140 0.092 Uiso 1 1 calc R U . . .
C506 C 0.0914(6) 0.4465(4) 1.2092(2) 0.064(3) Uani 1 1 d G . . . .
H506 H 0.0915 0.3866 1.1979 0.076 Uiso 1 1 calc R U . . .
C601 C 0.3392(6) 0.6144(4) 0.8279(2) 0.049(2) Uani 1 1 d G . . . .
C602 C 0.3022(6) 0.6766(6) 0.80088(19) 0.070(4) Uani 1 1 d G . . . .
H602 H 0.2432 0.6595 0.7845 0.083 Uiso 1 1 calc R U . . .
C603 C 0.3516(8) 0.7638(5) 0.7978(2) 0.082(4) Uani 1 1 d G . . . .
H603 H 0.3263 0.8063 0.7793 0.099 Uiso 1 1 calc R U . . .
C604 C 0.4380(7) 0.7888(4) 0.8219(3) 0.100(6) Uani 1 1 d G . . . .
H604 H 0.4718 0.8484 0.8198 0.120 Uiso 1 1 calc R U . . .
C605 C 0.4750(6) 0.7266(6) 0.8489(3) 0.087(5) Uani 1 1 d G . . . .
H605 H 0.5340 0.7437 0.8653 0.104 Uiso 1 1 calc R U . . .
C606 C 0.4256(6) 0.6394(5) 0.8520(2) 0.065(3) Uani 1 1 d G . . . .
H606 H 0.4509 0.5968 0.8705 0.078 Uiso 1 1 calc R U . . .
F13 F 0.4143(10) 0.1783(7) 1.0413(3) 0.140(5) Uani 1 1 d . . . . .
F14 F 0.2786(11) 0.1846(5) 1.0717(2) 0.123(4) Uani 1 1 d . . . . .
F15 F 0.2972(11) 0.0783(5) 0.9993(2) 0.129(4) Uani 1 1 d . . . . .
F16 F 0.1572(9) 0.1275(8) 1.0213(3) 0.117(3) Uani 1 1 d . . . . .
F17 F 0.2991(15) 0.2090(5) 0.9531(3) 0.182(7) Uani 1 1 d . . . . .
F18 F 0.1259(13) 0.2171(6) 0.9664(3) 0.164(6) Uani 1 1 d . . . . .
S7A S -0.4677(2) 0.37143(19) 0.91267(8) 0.0462(7) Uani 0.923(5) 1 d . . P E 11
S8A S -0.2446(3) 0.6153(2) 0.83288(9) 0.0556(9) Uani 0.923(5) 1 d . . P E 11
S7B S -0.468(3) 0.417(2) 0.8724(8) 0.0462(7) Uani 0.077(5) 1 d . . P E 12
S8B S -0.269(3) 0.596(2) 0.8571(9) 0.044(8) Uani 0.077(5) 1 d . . P E 12
O7 O -0.6625(6) 0.2983(5) 0.8725(2) 0.0505(18) Uani 1 1 d . . . . .
N7 N -0.5813(7) 0.1728(5) 0.8498(2) 0.044(2) Uani 1 1 d . . . . .
H7 H -0.5211 0.1384 0.8508 0.053 Uiso 1 1 calc R U . . .
C64 C -0.7335(9) 0.0648(8) 0.8474(4) 0.064(3) Uani 1 1 d . . . . .
H64A H -0.6847 0.0108 0.8510 0.096 Uiso 1 1 calc R U . . .
H64B H -0.7988 0.0461 0.8326 0.096 Uiso 1 1 calc R U . . .
H64C H -0.7564 0.0880 0.8714 0.096 Uiso 1 1 calc R U . . .
C65 C -0.6737(8) 0.1403(6) 0.8277(3) 0.041(2) Uani 1 1 d . . . . .
H65 H -0.7255 0.1938 0.8235 0.049 Uiso 1 1 calc R U . . .
C66 C -0.5824(7) 0.2512(6) 0.8683(3) 0.038(2) Uani 1 1 d . . . . .
C67 C -0.4777(9) 0.2816(7) 0.8822(3) 0.047(3) Uani 1 1 d . . . . .
C68 C -0.3741(7) 0.2571(6) 0.8714(2) 0.038(2) Uani 1 1 d . . . . .
H68 H -0.3607 0.2054 0.8557 0.045 Uiso 1 1 calc R U . . .
C69 C -0.2907(8) 0.3143(6) 0.8854(2) 0.039(2) Uani 1 1 d . . . . .
C70 C -0.3317(10) 0.3784(7) 0.9100(3) 0.052(2) Uani 1 1 d . . . . .
C71 C -0.2712(10) 0.4485(8) 0.9319(3) 0.060(3) Uani 1 1 d . . . . .
H71A H -0.1928 0.4319 0.9333 0.091 Uiso 1 1 calc R U . . .
H71B H -0.3001 0.4505 0.9568 0.091 Uiso 1 1 calc R U . . .
H71C H -0.2800 0.5099 0.9202 0.091 Uiso 1 1 calc R U . . .
C72 C -0.1804(8) 0.3066(7) 0.8759(3) 0.046(2) Uani 1 1 d . . . . .
C73 C -0.1172(10) 0.2190(7) 0.8760(4) 0.061(3) Uani 1 1 d . . . . .
C74 C -0.0048(8) 0.2424(8) 0.8652(3) 0.052(3) Uani 1 1 d . . . . .
C76 C -0.1180(8) 0.3735(7) 0.8613(3) 0.052(3) Uani 1 1 d . . . . .
C77 C -0.3251(9) 0.4447(9) 0.8172(3) 0.064(3) Uani 1 1 d . . . . .
H77A H -0.2946 0.3851 0.8089 0.096 Uiso 1 1 calc R U . . .
H77B H -0.3560 0.4791 0.7960 0.096 Uiso 1 1 calc R U . . .
H77C H -0.3833 0.4327 0.8348 0.096 Uiso 1 1 calc R U . . .
C78 C -0.2397(9) 0.4988(9) 0.8347(3) 0.057(3) Uani 1 1 d . . . . .
C79 C -0.1441(9) 0.4715(7) 0.8548(3) 0.049(3) Uani 1 1 d . . . . .
C80 C -0.0831(9) 0.5448(7) 0.8674(3) 0.050(3) Uani 1 1 d . . . . .
H80 H -0.0156 0.5380 0.8811 0.060 Uiso 1 1 calc R U . . .
C81 C -0.1279(8) 0.6279(7) 0.8585(3) 0.051(3) Uani 1 1 d . . . . .
C701 C -0.6270(6) 0.1138(5) 0.79180(16) 0.050(3) Uani 1 1 d G . . . .
C702 C -0.5692(7) 0.1815(4) 0.7728(2) 0.066(3) Uani 1 1 d G . . . .
H702 H -0.5658 0.2438 0.7819 0.079 Uiso 1 1 calc R U . . .
C703 C -0.5166(6) 0.1581(6) 0.7406(2) 0.092(5) Uani 1 1 d G . . . .
H703 H -0.4772 0.2044 0.7276 0.110 Uiso 1 1 calc R U . . .
C704 C -0.5217(7) 0.0670(7) 0.72731(17) 0.079(4) Uani 1 1 d G . . . .
H704 H -0.4857 0.0510 0.7053 0.095 Uiso 1 1 calc R U . . .
C705 C -0.5794(7) -0.0007(5) 0.7463(2) 0.071(4) Uani 1 1 d G . . . .
H705 H -0.5829 -0.0630 0.7373 0.085 Uiso 1 1 calc R U . . .
C706 C -0.6321(6) 0.0227(4) 0.7786(2) 0.057(3) Uani 1 1 d G . . . .
H706 H -0.6715 -0.0236 0.7915 0.069 Uiso 1 1 calc R U . . .
O8A O -0.1355(11) 0.7942(10) 0.8634(4) 0.049(4) Uiso 0.568(16) 1 d . . P E 13
N8A N 0.0124(11) 0.7295(9) 0.8906(4) 0.034(3) Uiso 0.568(16) 1 d . . P E 13
H8A1 H 0.0483 0.6777 0.8962 0.041 Uiso 0.568(16) 1 calc R U P E 13
C82A C -0.0768(17) 0.7238(13) 0.8712(5) 0.038(5) Uiso 0.568(16) 1 d . . P E 13
C83A C 0.0598(18) 0.8230(15) 0.9047(7) 0.060(6) Uiso 0.568(16) 1 d . . P E 13
H83A H -0.0018 0.8621 0.9140 0.072 Uiso 0.568(16) 1 calc R U P E 13
C84A C 0.100(3) 0.865(2) 0.8716(8) 0.100(9) Uiso 0.568(16) 1 d . . P E 13
H84A H 0.1711 0.8365 0.8655 0.151 Uiso 0.568(16) 1 calc R U P E 13
H84B H 0.1108 0.9324 0.8755 0.151 Uiso 0.568(16) 1 calc R U P E 13
H84C H 0.0470 0.8551 0.8512 0.151 Uiso 0.568(16) 1 calc R U P E 13
C801 C 0.1263(17) 0.8043(17) 0.9315(6) 0.109(3) Uani 0.568(16) 1 d G . P E 13
C802 C 0.0845(13) 0.8007(16) 0.9667(7) 0.109(3) Uani 0.568(16) 1 d G . P E 13
H802 H 0.0079 0.8099 0.9701 0.131 Uiso 0.568(16) 1 calc R U P E 13
C803 C 0.1547(17) 0.7836(15) 0.9969(5) 0.109(3) Uani 0.568(16) 1 d G . P E 13
H803 H 0.1261 0.7811 1.0210 0.131 Uiso 0.568(16) 1 calc R U P E 13
C804 C 0.2668(16) 0.7701(15) 0.9919(6) 0.109(3) Uani 0.568(16) 1 d G . P E 13
H804 H 0.3148 0.7584 1.0125 0.131 Uiso 0.568(16) 1 calc R U P E 13
C805 C 0.3086(13) 0.7737(15) 0.9566(7) 0.109(3) Uani 0.568(16) 1 d G . P E 13
H805 H 0.3851 0.7645 0.9532 0.131 Uiso 0.568(16) 1 calc R U P E 13
C806 C 0.2383(19) 0.7908(16) 0.9264(5) 0.109(3) Uani 0.568(16) 1 d G . P E 13
H806 H 0.2669 0.7933 0.9024 0.131 Uiso 0.568(16) 1 calc R U P E 13
O8B O -0.1579(14) 0.7805(11) 0.8504(5) 0.040(4) Uiso 0.432(16) 1 d . . P E 14
N8B N -0.0045(16) 0.7303(12) 0.8754(6) 0.037(4) Uiso 0.432(16) 1 d . . P E 14
H8B1 H 0.0331 0.6783 0.8789 0.044 Uiso 0.432(16) 1 calc R U P E 14
C82B C -0.1025(18) 0.7168(15) 0.8605(7) 0.030(5) Uiso 0.432(16) 1 d . . P E 14
C83B C 0.0565(18) 0.8150(16) 0.8876(8) 0.045(5) Uiso 0.432(16) 1 d . . P E 14
H83B H 0.0044 0.8692 0.8874 0.054 Uiso 0.432(16) 1 calc R U P E 14
C84B C 0.139(2) 0.829(2) 0.8580(9) 0.063(7) Uiso 0.432(16) 1 d . . P E 14
H84D H 0.2013 0.7868 0.8622 0.094 Uiso 0.432(16) 1 calc R U P E 14
H84E H 0.1650 0.8940 0.8587 0.094 Uiso 0.432(16) 1 calc R U P E 14
H84F H 0.1038 0.8161 0.8339 0.094 Uiso 0.432(16) 1 calc R U P E 14
C811 C 0.118(3) 0.805(2) 0.9319(7) 0.109(3) Uani 0.432(16) 1 d G . P E 14
C812 C 0.0484(17) 0.782(2) 0.9603(9) 0.109(3) Uani 0.432(16) 1 d G . P E 14
H812 H -0.0286 0.7753 0.9554 0.131 Uiso 0.432(16) 1 calc R U P E 14
C813 C 0.092(2) 0.7687(19) 0.9958(8) 0.109(3) Uani 0.432(16) 1 d G . P E 14
H813 H 0.0440 0.7530 1.0152 0.131 Uiso 0.432(16) 1 calc R U P E 14
C814 C 0.204(2) 0.778(2) 1.0029(7) 0.109(3) Uani 0.432(16) 1 d G . P E 14
H814 H 0.2336 0.7693 1.0272 0.131 Uiso 0.432(16) 1 calc R U P E 14
C815 C 0.2736(17) 0.801(2) 0.9745(9) 0.109(3) Uani 0.432(16) 1 d G . P E 14
H815 H 0.3506 0.8080 0.9794 0.131 Uiso 0.432(16) 1 calc R U P E 14
C816 C 0.231(2) 0.815(2) 0.9390(8) 0.109(3) Uani 0.432(16) 1 d G . P E 14
H816 H 0.2781 0.8303 0.9196 0.131 Uiso 0.432(16) 1 calc R U P E 14
F19A F -0.1121(10) 0.1884(9) 0.9131(4) 0.0702(19) Uani 0.618(11) 1 d . . P F 15
F20A F -0.1643(10) 0.1501(8) 0.8578(4) 0.0702(19) Uani 0.618(11) 1 d . . P F 15
F21A F 0.0566(9) 0.2469(8) 0.8953(4) 0.0702(19) Uani 0.618(11) 1 d . . P F 15
F22A F 0.0507(10) 0.1829(8) 0.8467(4) 0.0702(19) Uani 0.618(11) 1 d . . P F 15
F23A F 0.0746(9) 0.3875(8) 0.8606(4) 0.0702(19) Uani 0.618(11) 1 d . . P F 15
F24A F -0.0091(9) 0.3297(7) 0.8117(4) 0.0702(19) Uani 0.618(11) 1 d . . P F 15
C75A C -0.011(2) 0.3385(18) 0.8473(7) 0.0702(19) Uani 0.618(11) 1 d . . P F 15
F19B F -0.1374(17) 0.1645(14) 0.9011(6) 0.070(3) Uani 0.382(11) 1 d . . P F 16
F20B F -0.1608(17) 0.1717(14) 0.8417(6) 0.070(3) Uani 0.382(11) 1 d . . P F 16
F21B F 0.0725(15) 0.1957(14) 0.8840(6) 0.070(3) Uani 0.382(11) 1 d . . P F 16
F22B F -0.0028(16) 0.2035(13) 0.8341(5) 0.070(3) Uani 0.382(11) 1 d . . P F 16
F23B F 0.0610(15) 0.3689(13) 0.8911(6) 0.070(3) Uani 0.382(11) 1 d . . P F 16
F24B F 0.0569(16) 0.3822(14) 0.8379(6) 0.070(3) Uani 0.382(11) 1 d . . P F 16
C75B C -0.006(4) 0.335(3) 0.8604(10) 0.070(3) Uani 0.382(11) 1 d . . P F 16

loop_
_atom_site_aniso_label
_atom_site_aniso_U_11
_atom_site_aniso_U_22
_atom_site_aniso_U_33
_atom_site_aniso_U_23
_atom_site_aniso_U_13
_atom_site_aniso_U_12
S1A 0.083(2) 0.0283(12) 0.0650(18) 0.0082(12) 0.0303(16) 0.0322(13)
S2A 0.098(3) 0.092(3) 0.0526(18) -0.0009(17) 0.0218(18) -0.067(2)
S1B 0.083(2) 0.0283(12) 0.0650(18) 0.0082(12) 0.0303(16) 0.0322(13)
S2B 0.15(4) 0.056(19) 0.08(2) 0.017(15) 0.02(2) -0.03(2)
O1 0.055(4) 0.038(4) 0.065(5) 0.009(3) 0.011(4) 0.012(3)
O2 0.065(5) 0.047(4) 0.051(4) 0.005(3) -0.001(4) -0.027(4)
N1 0.047(5) 0.034(4) 0.046(5) 0.006(4) 0.004(4) 0.006(4)
N2 0.058(6) 0.037(5) 0.050(5) 0.002(4) 0.009(4) -0.014(4)
C1 0.090(9) 0.046(6) 0.050(7) 0.001(5) 0.016(6) 0.001(6)
C2 0.059(7) 0.045(6) 0.042(6) 0.007(4) 0.001(5) -0.007(5)
C3 0.046(6) 0.025(5) 0.053(6) 0.010(4) -0.001(5) -0.001(4)
C4 0.061(7) 0.038(6) 0.052(7) -0.001(5) 0.012(5) 0.011(5)
C5 0.057(6) 0.032(5) 0.045(6) 0.001(4) 0.007(5) 0.010(4)
C6 0.078(8) 0.033(5) 0.047(6) 0.006(4) 0.012(5) 0.007(5)
C7 0.090(9) 0.045(6) 0.062(8) 0.003(5) 0.038(7) 0.016(6)
C8 0.132(13) 0.063(8) 0.064(8) 0.003(6) 0.034(8) 0.039(8)
C9 0.100(10) 0.034(6) 0.045(6) 0.001(5) 0.020(6) -0.002(6)
C10 0.185(16) 0.033(6) 0.030(6) 0.002(5) -0.013(8) 0.019(8)
C11 0.145(14) 0.024(6) 0.065(9) 0.006(5) 0.005(9) 0.002(7)
C12 0.160(16) 0.041(7) 0.057(8) 0.002(6) 0.010(9) 0.005(8)
C13 0.064(7) 0.035(5) 0.054(7) 0.006(5) 0.010(5) 0.001(5)
C14 0.123(14) 0.125(15) 0.073(10) -0.011(9) 0.044(9) -0.054(12)
C15 0.105(11) 0.079(9) 0.056(8) -0.006(6) 0.033(7) -0.037(8)
C16 0.059(7) 0.052(7) 0.053(7) 0.000(5) 0.013(5) 0.000(5)
C17 0.058(6) 0.030(5) 0.049(6) 0.006(4) 0.007(5) -0.007(4)
C18 0.059(7) 0.037(5) 0.057(7) -0.001(5) 0.020(5) -0.011(5)
C19 0.054(6) 0.035(5) 0.053(7) 0.007(5) 0.009(5) -0.014(5)
C20 0.067(8) 0.051(7) 0.056(7) 0.006(5) -0.005(6) -0.010(5)
C21 0.086(10) 0.084(10) 0.067(9) 0.023(7) 0.012(7) 0.030(8)
C101 0.071(8) 0.044(6) 0.055(7) 0.000(5) 0.021(6) 0.007(5)
C102 0.072(8) 0.047(6) 0.065(8) 0.010(5) 0.010(6) 0.000(5)
C103 0.095(10) 0.045(7) 0.090(10) 0.024(7) 0.029(8) 0.011(7)
C104 0.076(9) 0.066(9) 0.112(12) -0.013(8) 0.049(8) -0.021(7)
C105 0.080(9) 0.066(9) 0.107(12) -0.005(8) 0.009(8) -0.027(7)
C106 0.060(8) 0.063(8) 0.103(11) -0.004(7) -0.017(7) -0.025(6)
C201 0.086(9) 0.034(5) 0.040(6) 0.004(4) -0.005(6) -0.007(5)
C202 0.118(11) 0.039(6) 0.053(7) 0.001(5) 0.003(7) 0.012(7)
C203 0.169(16) 0.045(7) 0.055(8) -0.003(6) 0.000(9) 0.037(9)
C204 0.131(14) 0.073(9) 0.062(9) -0.010(7) 0.008(8) 0.045(9)
C205 0.091(11) 0.110(13) 0.055(8) -0.010(8) 0.010(7) 0.025(9)
C206 0.059(7) 0.070(8) 0.058(8) -0.008(6) 0.014(6) 0.002(6)
F1 0.278(15) 0.059(6) 0.116(8) 0.012(5) -0.108(10) -0.035(7)
F2 0.37(2) 0.053(5) 0.082(6) 0.011(5) 0.113(9) 0.037(8)
F3 0.183(11) 0.110(8) 0.101(7) 0.041(6) -0.033(7) -0.050(8)
F4 0.206(10) 0.068(6) 0.058(5) -0.003(4) 0.017(5) 0.053(6)
F5 0.321(16) 0.045(5) 0.059(5) 0.009(4) 0.040(7) -0.035(7)
F6 0.142(9) 0.103(8) 0.164(11) 0.005(7) -0.034(8) 0.063(7)
S3A 0.0620(19) 0.0347(15) 0.0396(15) 0.0087(11) 0.0129(13) -0.0008(12)
S4A 0.0518(19) 0.0554(19) 0.061(2) -0.0194(15) 0.0124(15) -0.0225(14)
C28A 0.055(5) 0.039(4) 0.031(4) 0.000(3) 0.001(3) -0.001(3)
C36A 0.055(5) 0.039(4) 0.031(4) 0.000(3) 0.001(3) -0.001(3)
S3B 0.033(13) 0.033(13) 0.19(4) 0.007(17) -0.005(17) -0.003(10)
S4B 0.056(18) 0.051(17) 0.13(3) -0.044(19) 0.027(19) -0.032(14)
C28B 0.055(5) 0.039(4) 0.031(4) 0.000(3) 0.001(3) -0.001(3)
C36B 0.055(5) 0.039(4) 0.031(4) 0.000(3) 0.001(3) -0.001(3)
O3 0.048(4) 0.033(4) 0.074(5) 0.008(3) 0.008(4) -0.007(3)
N3 0.040(5) 0.025(4) 0.060(5) 0.000(3) 0.001(4) -0.001(3)
C22 0.071(8) 0.046(6) 0.060(7) 0.000(5) 0.017(6) 0.012(5)
C23 0.046(6) 0.027(5) 0.066(7) 0.002(4) -0.001(5) -0.006(4)
C24 0.052(6) 0.024(4) 0.040(5) -0.002(4) 0.011(4) -0.005(4)
C25 0.043(5) 0.032(5) 0.043(6) 0.006(4) 0.011(4) 0.004(4)
C26 0.047(6) 0.024(4) 0.058(6) 0.005(4) 0.000(5) -0.007(4)
C27 0.052(6) 0.030(5) 0.045(6) -0.002(4) -0.002(5) 0.003(4)
C29 0.102(10) 0.041(6) 0.050(7) 0.011(5) 0.003(6) 0.011(6)
C30 0.052(6) 0.031(5) 0.048(6) 0.004(4) -0.007(5) -0.001(4)
C31 0.052(7) 0.048(7) 0.070(8) 0.009(6) -0.004(6) 0.003(5)
C32 0.071(8) 0.040(6) 0.102(11) 0.015(6) -0.029(8) -0.023(6)
C34 0.042(6) 0.038(5) 0.059(7) 0.006(5) -0.001(5) -0.001(4)
C35 0.076(9) 0.089(9) 0.042(6) -0.024(6) -0.006(6) -0.008(7)
C37 0.038(5) 0.044(6) 0.059(7) 0.003(5) 0.010(5) -0.005(4)
C38 0.035(5) 0.034(5) 0.057(6) -0.006(4) 0.002(4) -0.005(4)
C39 0.054(7) 0.049(6) 0.061(7) -0.012(5) 0.014(5) -0.013(5)
C301 0.044(6) 0.039(5) 0.045(6) -0.001(4) -0.002(4) -0.001(4)
C302 0.077(9) 0.072(9) 0.062(8) -0.017(6) 0.005(7) 0.021(7)
C303 0.091(11) 0.093(11) 0.058(8) -0.005(7) 0.001(7) 0.004(8)
C304 0.084(11) 0.152(17) 0.049(8) -0.008(10) 0.010(7) -0.008(10)
C305 0.075(9) 0.091(11) 0.065(9) 0.031(8) -0.006(7) -0.012(8)
C306 0.054(7) 0.051(6) 0.064(8) 0.009(5) 0.000(6) -0.008(5)
C401 0.119(7) 0.070(5) 0.127(8) 0.029(5) -0.015(6) -0.010(5)
C402 0.119(7) 0.070(5) 0.127(8) 0.029(5) -0.015(6) -0.010(5)
C403 0.119(7) 0.070(5) 0.127(8) 0.029(5) -0.015(6) -0.010(5)
C404 0.119(7) 0.070(5) 0.127(8) 0.029(5) -0.015(6) -0.010(5)
C405 0.119(7) 0.070(5) 0.127(8) 0.029(5) -0.015(6) -0.010(5)
C406 0.119(7) 0.070(5) 0.127(8) 0.029(5) -0.015(6) -0.010(5)
C411 0.119(7) 0.070(5) 0.127(8) 0.029(5) -0.015(6) -0.010(5)
C412 0.119(7) 0.070(5) 0.127(8) 0.029(5) -0.015(6) -0.010(5)
C413 0.119(7) 0.070(5) 0.127(8) 0.029(5) -0.015(6) -0.010(5)
C414 0.119(7) 0.070(5) 0.127(8) 0.029(5) -0.015(6) -0.010(5)
C415 0.119(7) 0.070(5) 0.127(8) 0.029(5) -0.015(6) -0.010(5)
C416 0.119(7) 0.070(5) 0.127(8) 0.029(5) -0.015(6) -0.010(5)
F7A 0.055(3) 0.048(3) 0.078(3) 0.009(2) 0.000(2) -0.0030(18)
F8A 0.055(3) 0.048(3) 0.078(3) 0.009(2) 0.000(2) -0.0030(18)
F9A 0.055(3) 0.048(3) 0.078(3) 0.009(2) 0.000(2) -0.0030(18)
F10A 0.055(3) 0.048(3) 0.078(3) 0.009(2) 0.000(2) -0.0030(18)
F11A 0.055(3) 0.048(3) 0.078(3) 0.009(2) 0.000(2) -0.0030(18)
F12A 0.055(3) 0.048(3) 0.078(3) 0.009(2) 0.000(2) -0.0030(18)
C33A 0.055(3) 0.048(3) 0.078(3) 0.009(2) 0.000(2) -0.0030(18)
F7B 0.058(5) 0.055(5) 0.149(9) 0.011(5) -0.022(5) -0.014(3)
F8B 0.058(5) 0.055(5) 0.149(9) 0.011(5) -0.022(5) -0.014(3)
F9B 0.058(5) 0.055(5) 0.149(9) 0.011(5) -0.022(5) -0.014(3)
F10B 0.058(5) 0.055(5) 0.149(9) 0.011(5) -0.022(5) -0.014(3)
F11B 0.058(5) 0.055(5) 0.149(9) 0.011(5) -0.022(5) -0.014(3)
F12B 0.058(5) 0.055(5) 0.149(9) 0.011(5) -0.022(5) -0.014(3)
C33B 0.058(5) 0.055(5) 0.149(9) 0.011(5) -0.022(5) -0.014(3)
S5A 0.0801(17) 0.0513(14) 0.0624(15) 0.0025(11) 0.0251(12) -0.0104(12)
S6A 0.0801(17) 0.0513(14) 0.0624(15) 0.0025(11) 0.0251(12) -0.0104(12)
S5B 0.0801(17) 0.0513(14) 0.0624(15) 0.0025(11) 0.0251(12) -0.0104(12)
S6B 0.0801(17) 0.0513(14) 0.0624(15) 0.0025(11) 0.0251(12) -0.0104(12)
O5 0.066(5) 0.043(4) 0.068(5) 0.002(4) 0.001(4) -0.018(4)
O6 0.056(5) 0.029(4) 0.077(5) 0.007(3) 0.001(4) 0.009(3)
N5 0.050(5) 0.041(5) 0.058(6) -0.001(4) 0.011(4) -0.018(4)
N6 0.047(5) 0.032(4) 0.047(5) 0.003(4) 0.003(4) 0.002(3)
C43 0.075(9) 0.080(9) 0.073(9) 0.026(7) 0.029(7) 0.032(7)
C44 0.062(7) 0.054(7) 0.048(7) 0.001(5) 0.008(5) -0.013(5)
C45 0.053(6) 0.028(5) 0.056(7) 0.008(4) 0.006(5) -0.009(4)
C46 0.071(8) 0.042(6) 0.056(7) 0.011(5) 0.011(6) -0.010(5)
C47 0.053(6) 0.034(5) 0.050(6) 0.007(4) 0.009(5) -0.009(4)
C48 0.086(9) 0.050(7) 0.042(6) 0.003(5) 0.017(6) -0.009(6)
C49 0.078(9) 0.076(9) 0.061(8) 0.002(6) 0.020(7) -0.022(7)
C50 0.108(12) 0.114(13) 0.067(10) -0.016(8) 0.034(8) -0.041(10)
C51 0.104(10) 0.047(6) 0.031(5) 0.000(5) 0.019(6) -0.003(6)
C52 0.116(11) 0.047(7) 0.040(6) 0.012(5) 0.003(6) 0.015(7)
C53 0.147(14) 0.033(6) 0.049(7) 0.010(5) 0.010(8) 0.015(7)
C54 0.192(18) 0.033(6) 0.056(8) 0.004(6) 0.029(10) 0.013(9)
C55 0.076(8) 0.032(5) 0.051(6) 0.002(5) 0.006(6) 0.001(5)
C56 0.105(11) 0.065(8) 0.080(10) 0.021(7) 0.042(8) 0.005(7)
C57 0.100(10) 0.032(6) 0.072(9) 0.006(5) 0.013(7) 0.003(6)
C58 0.079(8) 0.043(6) 0.038(6) -0.001(5) 0.002(5) -0.008(5)
C59 0.055(6) 0.034(5) 0.049(6) 0.001(4) 0.008(5) 0.006(4)
C60 0.061(7) 0.030(5) 0.055(7) 0.003(4) 0.017(5) 0.005(4)
C61 0.036(5) 0.035(5) 0.053(6) 0.001(4) 0.004(4) 0.000(4)
C62 0.056(7) 0.042(6) 0.048(6) 0.001(5) 0.001(5) -0.004(5)
C63 0.112(11) 0.049(7) 0.054(8) -0.005(5) 0.013(7) -0.001(7)
C501 0.072(7) 0.037(5) 0.037(6) 0.000(4) 0.015(5) 0.003(5)
C502 0.154(14) 0.048(8) 0.046(7) 0.004(6) -0.010(8) -0.018(8)
C503 0.148(15) 0.056(8) 0.065(9) -0.006(7) 0.034(9) 0.019(9)
C504 0.140(15) 0.100(12) 0.048(8) 0.015(8) 0.030(8) 0.054(11)
C505 0.074(9) 0.080(10) 0.077(10) -0.006(7) 0.019(7) 0.025(7)
C506 0.067(8) 0.059(7) 0.066(8) -0.020(6) 0.015(6) -0.002(6)
C601 0.052(6) 0.046(6) 0.049(6) -0.001(5) 0.012(5) -0.005(5)
C602 0.095(10) 0.052(7) 0.062(8) 0.008(6) 0.009(7) -0.001(7)
C603 0.096(11) 0.045(7) 0.108(12) 0.015(7) 0.038(9) -0.001(7)
C604 0.082(11) 0.049(8) 0.172(18) 0.027(10) 0.047(11) -0.002(7)
C605 0.055(7) 0.074(10) 0.131(14) -0.015(9) 0.004(8) -0.021(7)
C606 0.053(7) 0.058(7) 0.083(9) 0.008(6) 0.003(6) -0.009(5)
F13 0.171(11) 0.086(7) 0.159(11) -0.004(6) -0.070(9) 0.044(7)
F14 0.259(13) 0.049(5) 0.064(5) 0.011(4) 0.031(7) -0.014(6)
F15 0.276(13) 0.053(5) 0.059(5) 0.001(4) -0.006(6) 0.051(7)
F16 0.140(9) 0.116(8) 0.095(7) 0.028(6) -0.007(6) -0.041(7)
F17 0.44(2) 0.036(5) 0.076(6) 0.004(4) 0.091(10) 0.035(8)
F18 0.271(15) 0.056(6) 0.156(11) 0.002(6) -0.136(12) -0.015(8)
S7A 0.0590(18) 0.0381(15) 0.0421(16) -0.0104(12) 0.0137(13) -0.0004(12)
S8A 0.0555(19) 0.0562(19) 0.056(2) 0.0198(15) 0.0106(15) 0.0176(14)
S7B 0.0590(18) 0.0381(15) 0.0421(16) -0.0104(12) 0.0137(13) -0.0004(12)
S8B 0.07(2) 0.031(14) 0.035(15) 0.010(11) 0.019(14) 0.011(13)
O7 0.052(4) 0.036(4) 0.065(5) -0.005(3) 0.015(4) 0.005(3)
N7 0.041(5) 0.032(4) 0.060(5) -0.006(4) -0.004(4) 0.008(3)
C64 0.046(6) 0.056(7) 0.091(9) -0.005(6) 0.015(6) -0.013(5)
C65 0.039(5) 0.035(5) 0.050(6) -0.001(4) 0.004(4) 0.002(4)
C66 0.032(5) 0.031(5) 0.052(6) 0.001(4) 0.010(4) 0.002(4)
C67 0.069(7) 0.031(5) 0.042(6) -0.003(4) 0.007(5) 0.007(4)
C68 0.043(5) 0.034(5) 0.035(5) -0.005(4) 0.003(4) 0.003(4)
C69 0.051(6) 0.028(5) 0.040(5) -0.010(4) 0.007(4) -0.002(4)
C70 0.078(7) 0.036(5) 0.042(5) -0.015(4) 0.007(5) -0.005(5)
C71 0.096(9) 0.045(6) 0.041(6) -0.015(5) 0.005(6) -0.004(6)
C72 0.049(6) 0.037(5) 0.051(6) -0.010(4) -0.013(5) 0.003(4)
C73 0.072(8) 0.030(5) 0.080(8) -0.010(5) -0.020(7) 0.004(5)
C74 0.039(6) 0.057(7) 0.059(7) -0.009(5) -0.005(5) 0.011(5)
C76 0.043(6) 0.045(6) 0.068(7) -0.008(5) -0.008(5) 0.005(5)
C77 0.049(7) 0.084(9) 0.059(8) 0.008(6) -0.005(6) -0.009(6)
C78 0.049(6) 0.073(8) 0.050(6) 0.015(5) 0.013(5) 0.019(5)
C79 0.049(6) 0.042(6) 0.057(7) 0.005(5) 0.003(5) 0.011(5)
C80 0.056(7) 0.040(6) 0.055(6) 0.005(5) 0.018(5) 0.009(5)
C81 0.046(6) 0.042(6) 0.068(7) 0.009(5) 0.025(5) 0.018(4)
C701 0.049(6) 0.041(6) 0.058(7) 0.002(5) -0.005(5) -0.004(5)
C702 0.084(9) 0.056(7) 0.058(7) 0.005(6) 0.003(7) -0.006(6)
C703 0.092(11) 0.123(14) 0.060(9) 0.018(9) 0.015(8) -0.031(10)
C704 0.070(9) 0.122(13) 0.046(7) -0.010(8) 0.002(6) 0.018(8)
C705 0.078(9) 0.086(10) 0.049(7) -0.008(7) -0.006(7) 0.017(7)
C706 0.070(8) 0.052(7) 0.049(7) -0.001(5) -0.005(6) 0.007(6)
C801 0.078(6) 0.084(6) 0.163(10) -0.031(6) -0.019(6) 0.009(5)
C802 0.078(6) 0.084(6) 0.163(10) -0.031(6) -0.019(6) 0.009(5)
C803 0.078(6) 0.084(6) 0.163(10) -0.031(6) -0.019(6) 0.009(5)
C804 0.078(6) 0.084(6) 0.163(10) -0.031(6) -0.019(6) 0.009(5)
C805 0.078(6) 0.084(6) 0.163(10) -0.031(6) -0.019(6) 0.009(5)
C806 0.078(6) 0.084(6) 0.163(10) -0.031(6) -0.019(6) 0.009(5)
C811 0.078(6) 0.084(6) 0.163(10) -0.031(6) -0.019(6) 0.009(5)
C812 0.078(6) 0.084(6) 0.163(10) -0.031(6) -0.019(6) 0.009(5)
C813 0.078(6) 0.084(6) 0.163(10) -0.031(6) -0.019(6) 0.009(5)
C814 0.078(6) 0.084(6) 0.163(10) -0.031(6) -0.019(6) 0.009(5)
C815 0.078(6) 0.084(6) 0.163(10) -0.031(6) -0.019(6) 0.009(5)
C816 0.078(6) 0.084(6) 0.163(10) -0.031(6) -0.019(6) 0.009(5)
F19A 0.064(3) 0.053(3) 0.094(4) -0.004(2) -0.005(3) 0.008(2)
F20A 0.064(3) 0.053(3) 0.094(4) -0.004(2) -0.005(3) 0.008(2)
F21A 0.064(3) 0.053(3) 0.094(4) -0.004(2) -0.005(3) 0.008(2)
F22A 0.064(3) 0.053(3) 0.094(4) -0.004(2) -0.005(3) 0.008(2)
F23A 0.064(3) 0.053(3) 0.094(4) -0.004(2) -0.005(3) 0.008(2)
F24A 0.064(3) 0.053(3) 0.094(4) -0.004(2) -0.005(3) 0.008(2)
C75A 0.064(3) 0.053(3) 0.094(4) -0.004(2) -0.005(3) 0.008(2)
F19B 0.069(5) 0.061(5) 0.081(6) -0.002(4) 0.004(4) 0.006(3)
F20B 0.069(5) 0.061(5) 0.081(6) -0.002(4) 0.004(4) 0.006(3)
F21B 0.069(5) 0.061(5) 0.081(6) -0.002(4) 0.004(4) 0.006(3)
F22B 0.069(5) 0.061(5) 0.081(6) -0.002(4) 0.004(4) 0.006(3)
F23B 0.069(5) 0.061(5) 0.081(6) -0.002(4) 0.004(4) 0.006(3)
F24B 0.069(5) 0.061(5) 0.081(6) -0.002(4) 0.004(4) 0.006(3)
C75B 0.069(5) 0.061(5) 0.081(6) -0.002(4) 0.004(4) 0.006(3)

loop_
_atom_type_symbol
_atom_type_description
_atom_type_scat_dispersion_real
_atom_type_scat_dispersion_imag
_atom_type_scat_source
C C 0.0000 0.0005 'International Tables Vol C Tables 4.2.6.8 and 6.1.1.4'
H H 0.0000 0.0000 'International Tables Vol C Tables 4.2.6.8 and 6.1.1.4'
F F 0.0037 0.0032 'International Tables Vol C Tables 4.2.6.8 and 6.1.1.4'
N N 0.0007 0.0010 'International Tables Vol C Tables 4.2.6.8 and 6.1.1.4'
O O 0.0019 0.0019 'International Tables Vol C Tables 4.2.6.8 and 6.1.1.4'
S S 0.0451 0.0414 'International Tables Vol C Tables 4.2.6.8 and 6.1.1.4'

loop_
_geom_angle_atom_site_label_1
_geom_angle_atom_site_label_2
_geom_angle_atom_site_label_3
_geom_angle
_geom_angle_site_symmetry_1
_geom_angle_site_symmetry_3
_geom_angle_publ_flag
C4 S1A C7 92.4(5) . . ?
C18 S2A C15 91.7(6) . . ?
C7 S1B C4 79.7(14) . . ?
C15 S2B C18 75.1(17) . . ?
C3 N1 C2 119.8(8) . . ?
C3 N1 H1 120.1 . . ?
C2 N1 H1 120.1 . . ?
C19 N2 C20 120.9(9) . . ?
C19 N2 H2 119.5 . . ?
C20 N2 H2 119.5 . . ?
C2 C1 H1A 109.5 . . ?
C2 C1 H1B 109.5 . . ?
H1A C1 H1B 109.5 . . ?
C2 C1 H1C 109.5 . . ?
H1A C1 H1C 109.5 . . ?
H1B C1 H1C 109.5 . . ?
N1 C2 C101 112.0(8) . . ?
N1 C2 C1 107.9(9) . . ?
C101 C2 C1 112.5(9) . . ?
N1 C2 H2A 108.1 . . ?
C101 C2 H2A 108.1 . . ?
C1 C2 H2A 108.1 . . ?
O1 C3 N1 122.6(10) . . ?
O1 C3 C4 119.5(10) . . ?
N1 C3 C4 117.8(8) . . ?
C5 C4 C3 130.5(10) . . ?
C5 C4 S1A 112.2(8) . . ?
C3 C4 S1A 117.2(8) . . ?
C5 C4 S1B 95.8(10) . . ?
C3 C4 S1B 120.3(11) . . ?
C4 C5 C6 111.6(9) . . ?
C4 C5 H5 124.2 . . ?
C6 C5 H5 124.2 . . ?
C7 C6 C5 113.4(9) . . ?
C7 C6 C9 126.4(10) . . ?
C5 C6 C9 120.2(9) . . ?
C6 C7 C8 130.5(11) . . ?
C6 C7 S1A 110.3(9) . . ?
C8 C7 S1A 119.2(9) . . ?
C6 C7 S1B 95.5(10) . . ?
C8 C7 S1B 120.1(13) . . ?
C7 C8 H8A 109.5 . . ?
C7 C8 H8B 109.5 . . ?
H8A C8 H8B 109.5 . . ?
C7 C8 H8C 109.5 . . ?
H8A C8 H8C 109.5 . . ?
H8B C8 H8C 109.5 . . ?
C13 C9 C6 130.1(11) . . ?
C13 C9 C10 109.0(10) . . ?
C6 C9 C10 120.8(10) . . ?
F1 C10 F2 103.2(12) . . ?
F1 C10 C11 113.7(15) . . ?
F2 C10 C11 108.5(13) . . ?
F1 C10 C9 113.2(13) . . ?
F2 C10 C9 110.7(14) . . ?
C11 C10 C9 107.4(10) . . ?
F4 C11 F3 108.1(12) . . ?
F4 C11 C10 116.7(12) . . ?
F3 C11 C10 106.9(14) . . ?
F4 C11 C12 114.5(14) . . ?
F3 C11 C12 102.4(12) . . ?
C10 C11 C12 107.0(11) . . ?
F5 C12 F6 106.0(14) . . ?
F5 C12 C11 115.3(15) . . ?
F6 C12 C11 106.7(12) . . ?
F5 C12 C13 115.1(12) . . ?
F6 C12 C13 109.3(13) . . ?
C11 C12 C13 104.1(11) . . ?
C9 C13 C16 128.8(10) . . ?
C9 C13 C12 111.0(11) . . ?
C16 C13 C12 120.2(11) . . ?
C15 C14 H14A 109.5 . . ?
C15 C14 H14B 109.5 . . ?
H14A C14 H14B 109.5 . . ?
C15 C14 H14C 109.5 . . ?
H14A C14 H14C 109.5 . . ?
H14B C14 H14C 109.5 . . ?
C16 C15 C14 129.7(13) . . ?
C16 C15 S2A 110.6(9) . . ?
C14 C15 S2A 119.7(11) . . ?
C16 C15 S2B 90.8(14) . . ?
C14 C15 S2B 119.2(16) . . ?
C15 C16 C17 113.4(11) . . ?
C15 C16 C13 124.1(11) . . ?
C17 C16 C13 122.4(10) . . ?
C18 C17 C16 111.6(9) . . ?
C18 C17 H17 124.2 . . ?
C16 C17 H17 124.2 . . ?
C17 C18 C19 129.0(9) . . ?
C17 C18 S2A 112.7(8) . . ?
C19 C18 S2A 118.4(7) . . ?
C17 C18 S2B 90.2(14) . . ?
C19 C18 S2B 122.6(14) . . ?
O2 C19 N2 123.6(11) . . ?
O2 C19 C18 119.5(9) . . ?
N2 C19 C18 116.8(9) . . ?
N2 C20 C201 110.8(9) . . ?
N2 C20 C21 108.1(10) . . ?
C201 C20 C21 111.8(10) . . ?
N2 C20 H20 108.7 . . ?
C201 C20 H20 108.7 . . ?
C21 C20 H20 108.7 . . ?
C20 C21 H21A 109.5 . . ?
C20 C21 H21B 109.5 . . ?
H21A C21 H21B 109.5 . . ?
C20 C21 H21C 109.5 . . ?
H21A C21 H21C 109.5 . . ?
H21B C21 H21C 109.5 . . ?
C102 C101 C106 120.0 . . ?
C102 C101 C2 118.2(6) . . ?
C106 C101 C2 121.8(6) . . ?
C101 C102 C103 120.0 . . ?
C101 C102 H102 120.0 . . ?
C103 C102 H102 120.0 . . ?
C104 C103 C102 120.0 . . ?
C104 C103 H103 120.0 . . ?
C102 C103 H103 120.0 . . ?
C105 C104 C103 120.0 . . ?
C105 C104 H104 120.0 . . ?
C103 C104 H104 120.0 . . ?
C104 C105 C106 120.0 . . ?
C104 C105 H105 120.0 . . ?
C106 C105 H105 120.0 . . ?
C105 C106 C101 120.0 . . ?
C105 C106 H106 120.0 . . ?
C101 C106 H106 120.0 . . ?
C202 C201 C206 120.0 . . ?
C202 C201 C20 120.1(7) . . ?
C206 C201 C20 119.8(7) . . ?
C201 C202 C203 120.0 . . ?
C201 C202 H202 120.0 . . ?
C203 C202 H202 120.0 . . ?
C204 C203 C202 120.0 . . ?
C204 C203 H203 120.0 . . ?
C202 C203 H203 120.0 . . ?
C203 C204 C205 120.0 . . ?
C203 C204 H204 120.0 . . ?
C205 C204 H204 120.0 . . ?
C206 C205 C204 120.0 . . ?
C206 C205 H205 120.0 . . ?
C204 C205 H205 120.0 . . ?
C205 C206 C201 120.0 . . ?
C205 C206 H206 120.0 . . ?
C201 C206 H206 120.0 . . ?
C25 S3A C28A 91.7(5) . . ?
C39 S4A C36A 92.1(5) . . ?
C27 C28A C29 129.4(11) . . ?
C27 C28A S3A 109.7(8) . . ?
C29 C28A S3A 121.0(9) . . ?
C37 C36A C35 129.2(11) . . ?
C37 C36A S4A 110.9(8) . . ?
C35 C36A S4A 119.9(9) . . ?
C28B S3B C25 83(3) . . ?
C36B S4B C39 90(3) . . ?
C27 C28B C36B 108(6) . . ?
C27 C28B C29 105(5) . . ?
C36B C28B C29 102(6) . . ?
C27 C28B S3B 105(5) . . ?
C36B C28B S3B 107(6) . . ?
C29 C28B S3B 129(5) . . ?
C37 C36B C28B 130(8) . . ?
C37 C36B C35 115(6) . . ?
C28B C36B C35 98(6) . . ?
C37 C36B S4B 105(6) . . ?
C28B C36B S4B 107(6) . . ?
C35 C36B S4B 97(4) . . ?
C37 C36B C34 43(3) . . ?
C28B C36B C34 93(5) . . ?
C35 C36B C34 108(4) . . ?
S4B C36B C34 145(5) . . ?
C24 N3 C23 124.9(8) . . ?
C24 N3 H3 117.6 . . ?
C23 N3 H3 117.6 . . ?
C23 C22 H22A 109.5 . . ?
C23 C22 H22B 109.5 . . ?
H22A C22 H22B 109.5 . . ?
C23 C22 H22C 109.5 . . ?
H22A C22 H22C 109.5 . . ?
H22B C22 H22C 109.5 . . ?
N3 C23 C301 107.9(8) . . ?
N3 C23 C22 111.4(9) . . ?
C301 C23 C22 115.1(8) . . ?
N3 C23 H23 107.4 . . ?
C301 C23 H23 107.4 . . ?
C22 C23 H23 107.4 . . ?
O3 C24 N3 122.2(9) . . ?
O3 C24 C25 122.2(8) . . ?
N3 C24 C25 115.3(8) . . ?
C26 C25 C24 129.9(9) . . ?
C26 C25 S3A 111.4(7) . . ?
C24 C25 S3A 118.5(7) . . ?
C26 C25 S3B 101.9(12) . . ?
C24 C25 S3B 103.6(11) . . ?
C25 C26 C27 113.9(9) . . ?
C25 C26 H26 123.1 . . ?
C27 C26 H26 123.1 . . ?
C28A C27 C26 112.9(10) . . ?
C26 C27 C28B 114(4) . . ?
C28A C27 C30 123.6(9) . . ?
C26 C27 C30 123.5(9) . . ?
C28B C27 C30 109(4) . . ?
C28A C29 H29A 109.5 . . ?
C28A C29 H29B 109.5 . . ?
H29A C29 H29B 109.5 . . ?
C28A C29 H29C 109.5 . . ?
H29A C29 H29C 109.5 . . ?
H29B C29 H29C 109.5 . . ?
C34 C30 C27 127.0(9) . . ?
C34 C30 C31 110.8(9) . . ?
C27 C30 C31 122.2(9) . . ?
F7A C31 F8A 106.6(11) . . ?
F8B C31 C32 126.9(14) . . ?
F7A C31 C32 114.8(11) . . ?
F8A C31 C32 106.5(11) . . ?
F8B C31 C30 120.9(12) . . ?
F7A C31 C30 114.4(11) . . ?
F8A C31 C30 108.7(10) . . ?
C32 C31 C30 105.4(9) . . ?
F8B C31 F7B 95.1(17) . . ?
C32 C31 F7B 98.8(12) . . ?
C30 C31 F7B 102.7(11) . . ?
F10A C32 F9A 112.2(11) . . ?
F9B C32 F10B 117.0(16) . . ?
F9B C32 C31 116.3(16) . . ?
F10A C32 C31 117.3(11) . . ?
F9A C32 C31 109.2(13) . . ?
F10B C32 C31 97.9(12) . . ?
F9B C32 C33B 115(2) . . ?
F10B C32 C33B 107(2) . . ?
C31 C32 C33B 101.9(19) . . ?
F10A C32 C33A 107.6(14) . . ?
F9A C32 C33A 103.2(12) . . ?
C31 C32 C33A 106.3(12) . . ?
C30 C34 C33B 104(2) . . ?
C30 C34 C37 127.5(10) . . ?
C33B C34 C37 126.0(19) . . ?
C30 C34 C33A 111.2(12) . . ?
C37 C34 C33A 120.2(12) . . ?
C30 C34 C36B 94(3) . . ?
C37 C34 C36B 33(3) . . ?
C36A C35 H35A 109.5 . . ?
C36A C35 H35B 109.5 . . ?
H35A C35 H35B 109.5 . . ?
C36A C35 H35C 109.5 . . ?
H35A C35 H35C 109.5 . . ?
H35B C35 H35C 109.5 . . ?
C36B C37 C38 122(4) . . ?
C36A C37 C38 112.3(9) . . ?
C36B C37 C34 104(5) . . ?
C36A C37 C34 126.8(10) . . ?
C38 C37 C34 120.8(9) . . ?
C39 C38 C37 112.8(10) . . ?
C39 C38 H38 123.6 . . ?
C37 C38 H38 123.6 . . ?
C40B C39 C38 146.9(19) . . ?
C38 C39 C40A 127.5(11) . . ?
C38 C39 S4A 111.8(9) . . ?
C38 C39 S4B 97.1(11) . . ?
C302 C301 C306 120.0 . . ?
C302 C301 C23 118.1(6) . . ?
C306 C301 C23 121.6(6) . . ?
C303 C302 C301 120.0 . . ?
C303 C302 H302 120.0 . . ?
C301 C302 H302 120.0 . . ?
C304 C303 C302 120.0 . . ?
C304 C303 H303 120.0 . . ?
C302 C303 H303 120.0 . . ?
C303 C304 C305 120.0 . . ?
C303 C304 H304 120.0 . . ?
C305 C304 H304 120.0 . . ?
C304 C305 C306 120.0 . . ?
C304 C305 H305 120.0 . . ?
C306 C305 H305 120.0 . . ?
C305 C306 C301 120.0 . . ?
C305 C306 H306 120.0 . . ?
C301 C306 H306 120.0 . . ?
C40A N4A C41A 121.9(12) . . ?
C40A N4A H4A 119.0 . . ?
C41A N4A H4A 119.0 . . ?
O4A C40A N4A 125.2(13) . . ?
O4A C40A C39 115.6(13) . . ?
N4A C40A C39 119.2(12) . . ?
N4A C41A C401 108.9(11) . . ?
N4A C41A C42A 104.5(14) . . ?
C401 C41A C42A 107.0(13) . . ?
N4A C41A H41A 112.0 . . ?
C401 C41A H41A 112.0 . . ?
C42A C41A H41A 112.0 . . ?
C41A C42A H42A 109.5 . . ?
C41A C42A H42B 109.5 . . ?
H42A C42A H42B 109.5 . . ?
C41A C42A H42C 109.5 . . ?
H42A C42A H42C 109.5 . . ?
H42B C42A H42C 109.5 . . ?
C402 C401 C406 120.0 . . ?
C402 C401 C41A 123.1(12) . . ?
C406 C401 C41A 116.9(12) . . ?
C403 C402 C401 120.0 . . ?
C403 C402 H402 120.0 . . ?
C401 C402 H402 120.0 . . ?
C402 C403 C404 120.0 . . ?
C402 C403 H403 120.0 . . ?
C404 C403 H403 120.0 . . ?
C405 C404 C403 120.0 . . ?
C405 C404 H404 120.0 . . ?
C403 C404 H404 120.0 . . ?
C406 C405 C404 120.0 . . ?
C406 C405 H405 120.0 . . ?
C404 C405 H405 120.0 . . ?
C405 C406 C401 120.0 . . ?
C405 C406 H406 120.0 . . ?
C401 C406 H406 120.0 . . ?
C40B N4B C41B 127(3) . . ?
C40B N4B H4B 116.7 . . ?
C41B N4B H4B 116.7 . . ?
O4B C40B C39 127(3) . . ?
O4B C40B N4B 126(3) . . ?
C39 C40B N4B 107(3) . . ?
N4B C41B C411 112(3) . . ?
N4B C41B C42B 101(3) . . ?
C411 C41B C42B 134(4) . . ?
N4B C41B H41B 101.7 . . ?
C411 C41B H41B 101.7 . . ?
C42B C41B H41B 101.7 . . ?
C41B C42B H42D 109.5 . . ?
C41B C42B H42E 109.5 . . ?
H42D C42B H42E 109.5 . . ?
C41B C42B H42F 109.5 . . ?
H42D C42B H42F 109.5 . . ?
H42E C42B H42F 109.5 . . ?
C412 C411 C416 120.0 . . ?
C412 C411 C41B 106(3) . . ?
C416 C411 C41B 132(3) . . ?
C413 C412 C411 120.0 . . ?
C413 C412 H412 120.0 . . ?
C411 C412 H412 120.0 . . ?
C414 C413 C412 120.0 . . ?
C414 C413 H413 120.0 . . ?
C412 C413 H413 120.0 . . ?
C413 C414 C415 120.0 . . ?
C413 C414 H414 120.0 . . ?
C415 C414 H414 120.0 . . ?
C416 C415 C414 120.0 . . ?
C416 C415 H415 120.0 . . ?
C414 C415 H415 120.0 . . ?
C415 C416 C411 120.0 . . ?
C415 C416 H416 120.0 . . ?
C411 C416 H416 120.0 . . ?
F11A C33A F12A 101.8(18) . . ?
F11A C33A C34 116.9(16) . . ?
F12A C33A C34 113.2(16) . . ?
F11A C33A C32 115.3(17) . . ?
F12A C33A C32 107.9(14) . . ?
C34 C33A C32 101.9(16) . . ?
F11B C33B C34 127(3) . . ?
F11B C33B C32 113(3) . . ?
C34 C33B C32 110(3) . . ?
F11B C33B F12B 107(4) . . ?
C34 C33B F12B 97(3) . . ?
C32 C33B F12B 97(3) . . ?
C49 S5A C46 91.6(6) . . ?
C57 S6A C60 90.8(6) . . ?
C49 S5B C46 76.6(16) . . ?
C60 S6B C57 75.2(14) . . ?
C45 N5 C44 122.9(9) . . ?
C45 N5 H5A 118.5 . . ?
C44 N5 H5A 118.5 . . ?
C61 N6 C62 119.3(9) . . ?
C61 N6 H6 120.3 . . ?
C62 N6 H6 120.3 . . ?
C44 C43 H43A 109.5 . . ?
C44 C43 H43B 109.5 . . ?
H43A C43 H43B 109.5 . . ?
C44 C43 H43C 109.5 . . ?
H43A C43 H43C 109.5 . . ?
H43B C43 H43C 109.5 . . ?
C501 C44 N5 111.1(9) . . ?
C501 C44 C43 113.4(9) . . ?
N5 C44 C43 108.3(10) . . ?
C501 C44 H44 107.9 . . ?
N5 C44 H44 107.9 . . ?
C43 C44 H44 107.9 . . ?
O5 C45 N5 122.2(11) . . ?
O5 C45 C46 120.7(10) . . ?
N5 C45 C46 117.1(9) . . ?
C47 C46 C45 132.3(10) . . ?
C47 C46 S5A 110.3(9) . . ?
C45 C46 S5A 117.2(8) . . ?
C47 C46 S5B 92.9(14) . . ?
C45 C46 S5B 121.9(13) . . ?
C46 C47 C48 114.0(10) . . ?
C46 C47 H47 123.0 . . ?
C48 C47 H47 123.0 . . ?
C49 C48 C47 111.2(11) . . ?
C49 C48 C51 126.6(11) . . ?
C47 C48 C51 122.1(10) . . ?
C48 C49 C50 127.6(13) . . ?
C48 C49 S5A 112.7(10) . . ?
C50 C49 S5A 119.5(10) . . ?
C48 C49 S5B 94.2(14) . . ?
C50 C49 S5B 121.4(16) . . ?
C49 C50 H50A 109.5 . . ?
C49 C50 H50B 109.5 . . ?
H50A C50 H50B 109.5 . . ?
C49 C50 H50C 109.5 . . ?
H50A C50 H50C 109.5 . . ?
H50B C50 H50C 109.5 . . ?
C55 C51 C52 112.5(11) . . ?
C55 C51 C48 125.0(10) . . ?
C52 C51 C48 122.4(11) . . ?
F14 C52 F13 100.2(11) . . ?
F14 C52 C51 114.8(11) . . ?
F13 C52 C51 112.6(13) . . ?
F14 C52 C53 112.1(13) . . ?
F13 C52 C53 110.7(11) . . ?
C51 C52 C53 106.5(10) . . ?
F16 C53 F15 105.5(13) . . ?
F16 C53 C52 110.5(12) . . ?
F15 C53 C52 113.1(14) . . ?
F16 C53 C54 112.8(16) . . ?
F15 C53 C54 112.5(11) . . ?
C52 C53 C54 102.7(11) . . ?
F17 C54 F18 109.6(15) . . ?
F17 C54 C55 114.4(15) . . ?
F18 C54 C55 110.7(13) . . ?
F17 C54 C53 111.5(14) . . ?
F18 C54 C53 104.6(15) . . ?
C55 C54 C53 105.7(12) . . ?
C51 C55 C58 131.6(11) . . ?
C51 C55 C54 108.6(11) . . ?
C58 C55 C54 119.7(11) . . ?
C57 C56 H56A 109.5 . . ?
C57 C56 H56B 109.5 . . ?
H56A C56 H56B 109.5 . . ?
C57 C56 H56C 109.5 . . ?
H56A C56 H56C 109.5 . . ?
H56B C56 H56C 109.5 . . ?
C58 C57 C56 129.9(11) . . ?
C58 C57 S6A 112.0(10) . . ?
C56 C57 S6A 118.0(9) . . ?
C58 C57 S6B 89.9(14) . . ?
C56 C57 S6B 121.2(14) . . ?
C57 C58 C55 125.8(11) . . ?
C57 C58 C59 112.6(10) . . ?
C55 C58 C59 121.6(10) . . ?
C60 C59 C58 112.0(9) . . ?
C60 C59 H59 124.0 . . ?
C58 C59 H59 124.0 . . ?
C59 C60 C61 130.5(10) . . ?
C59 C60 S6A 112.4(8) . . ?
C61 C60 S6A 116.9(7) . . ?
C59 C60 S6B 93.4(14) . . ?
C61 C60 S6B 119.8(13) . . ?
O6 C61 N6 122.7(10) . . ?
O6 C61 C60 119.5(9) . . ?
N6 C61 C60 117.9(9) . . ?
N6 C62 C601 112.7(8) . . ?
N6 C62 C63 107.4(9) . . ?
C601 C62 C63 113.4(9) . . ?
N6 C62 H62 107.7 . . ?
C601 C62 H62 107.7 . . ?
C63 C62 H62 107.7 . . ?
C62 C63 H63A 109.5 . . ?
C62 C63 H63B 109.5 . . ?
H63A C63 H63B 109.5 . . ?
C62 C63 H63C 109.5 . . ?
H63A C63 H63C 109.5 . . ?
H63B C63 H63C 109.5 . . ?
C502 C501 C506 120.0 . . ?
C502 C501 C44 120.3(7) . . ?
C506 C501 C44 119.6(7) . . ?
C501 C502 C503 120.0 . . ?
C501 C502 H502 120.0 . . ?
C503 C502 H502 120.0 . . ?
C502 C503 C504 120.0 . . ?
C502 C503 H503 120.0 . . ?
C504 C503 H503 120.0 . . ?
C505 C504 C503 120.0 . . ?
C505 C504 H504 120.0 . . ?
C503 C504 H504 120.0 . . ?
C504 C505 C506 120.0 . . ?
C504 C505 H505 120.0 . . ?
C506 C505 H505 120.0 . . ?
C505 C506 C501 120.0 . . ?
C505 C506 H506 120.0 . . ?
C501 C506 H506 120.0 . . ?
C602 C601 C606 120.0 . . ?
C602 C601 C62 117.9(7) . . ?
C606 C601 C62 122.1(7) . . ?
C601 C602 C603 120.0 . . ?
C601 C602 H602 120.0 . . ?
C603 C602 H602 120.0 . . ?
C602 C603 C604 120.0 . . ?
C602 C603 H603 120.0 . . ?
C604 C603 H603 120.0 . . ?
C605 C604 C603 120.0 . . ?
C605 C604 H604 120.0 . . ?
C603 C604 H604 120.0 . . ?
C604 C605 C606 120.0 . . ?
C604 C605 H605 120.0 . . ?
C606 C605 H605 120.0 . . ?
C605 C606 C601 120.0 . . ?
C605 C606 H606 120.0 . . ?
C601 C606 H606 120.0 . . ?
C70 S7A C67 93.5(5) . . ?
C78 S8A C81 93.2(6) . . ?
C67 S7B C70 71.8(12) . . ?
C78 S8B C81 90.4(16) . . ?
C66 N7 C65 123.0(8) . . ?
C66 N7 H7 118.5 . . ?
C65 N7 H7 118.5 . . ?
C65 C64 H64A 109.5 . . ?
C65 C64 H64B 109.5 . . ?
H64A C64 H64B 109.5 . . ?
C65 C64 H64C 109.5 . . ?
H64A C64 H64C 109.5 . . ?
H64B C64 H64C 109.5 . . ?
N7 C65 C701 105.0(8) . . ?
N7 C65 C64 110.6(9) . . ?
C701 C65 C64 115.9(8) . . ?
N7 C65 H65 108.3 . . ?
C701 C65 H65 108.3 . . ?
C64 C65 H65 108.3 . . ?
O7 C66 N7 124.6(9) . . ?
O7 C66 C67 120.3(9) . . ?
N7 C66 C67 114.9(8) . . ?
C68 C67 C66 129.7(9) . . ?
C68 C67 S7A 109.3(8) . . ?
C66 C67 S7A 120.5(8) . . ?
C68 C67 S7B 98.0(12) . . ?
C66 C67 S7B 107.2(12) . . ?
C67 C68 C69 114.1(8) . . ?
C67 C68 H68 122.9 . . ?
C69 C68 H68 122.9 . . ?
C70 C69 C68 110.9(9) . . ?
C70 C69 C72 125.2(9) . . ?
C68 C69 C72 123.9(8) . . ?
C69 C70 C71 128.4(11) . . ?
C69 C70 S7A 112.0(8) . . ?
C71 C70 S7A 119.6(8) . . ?
C69 C70 S7B 92.5(10) . . ?
C71 C70 S7B 121.6(11) . . ?
C70 C71 H71A 109.5 . . ?
C70 C71 H71B 109.5 . . ?
H71A C71 H71B 109.5 . . ?
C70 C71 H71C 109.5 . . ?
H71A C71 H71C 109.5 . . ?
H71B C71 H71C 109.5 . . ?
C76 C72 C69 126.7(9) . . ?
C76 C72 C73 108.0(10) . . ?
C69 C72 C73 124.8(10) . . ?
F20A C73 F19A 104.7(11) . . ?
F19B C73 C72 115.2(14) . . ?
F20A C73 C72 115.0(10) . . ?
F19A C73 C72 105.9(10) . . ?
F19B C73 C74 123.3(14) . . ?
F20A C73 C74 115.5(11) . . ?
F19A C73 C74 108.0(10) . . ?
C72 C73 C74 107.1(10) . . ?
F19B C73 F20B 104.9(14) . . ?
C72 C73 F20B 102.3(11) . . ?
C74 C73 F20B 100.9(12) . . ?
F22A C74 F21A 100.1(10) . . ?
F22B C74 F21B 102.0(15) . . ?
F22B C74 C75B 109(2) . . ?
F21B C74 C75B 125(2) . . ?
F22B C74 C73 100.4(12) . . ?
F22A C74 C73 119.5(11) . . ?
F21A C74 C73 107.3(11) . . ?
F21B C74 C73 113.3(13) . . ?
C75B C74 C73 105(2) . . ?
F22A C74 C75A 113.4(14) . . ?
F21A C74 C75A 109.5(14) . . ?
C73 C74 C75A 106.4(14) . . ?
C72 C76 C79 129.1(10) . . ?
C72 C76 C75B 106.1(19) . . ?
C79 C76 C75B 124(2) . . ?
C72 C76 C75A 113.6(14) . . ?
C79 C76 C75A 117.1(14) . . ?
C78 C77 H77A 109.5 . . ?
C78 C77 H77B 109.5 . . ?
H77A C77 H77B 109.5 . . ?
C78 C77 H77C 109.5 . . ?
H77A C77 H77C 109.5 . . ?
H77B C77 H77C 109.5 . . ?
C79 C78 C77 131.0(12) . . ?
C79 C78 S8B 99.6(15) . . ?
C77 C78 S8B 120.6(15) . . ?
C79 C78 S8A 109.0(9) . . ?
C77 C78 S8A 120.0(9) . . ?
C80 C79 C78 113.2(10) . . ?
C80 C79 C76 125.2(10) . . ?
C78 C79 C76 121.6(11) . . ?
C81 C80 C79 113.0(11) . . ?
C81 C80 H80 123.5 . . ?
C79 C80 H80 123.5 . . ?
C82B C81 C80 138.9(15) . . ?
C80 C81 C82A 123.4(12) . . ?
C80 C81 S8A 111.5(9) . . ?
C80 C81 S8B 99.4(13) . . ?
C702 C701 C706 120.0 . . ?
C702 C701 C65 117.9(6) . . ?
C706 C701 C65 121.9(6) . . ?
C703 C702 C701 120.0 . . ?
C703 C702 H702 120.0 . . ?
C701 C702 H702 120.0 . . ?
C702 C703 C704 120.0 . . ?
C702 C703 H703 120.0 . . ?
C704 C703 H703 120.0 . . ?
C705 C704 C703 120.0 . . ?
C705 C704 H704 120.0 . . ?
C703 C704 H704 120.0 . . ?
C704 C705 C706 120.0 . . ?
C704 C705 H705 120.0 . . ?
C706 C705 H705 120.0 . . ?
C705 C706 C701 120.0 . . ?
C705 C706 H706 120.0 . . ?
C701 C706 H706 120.0 . . ?
C82A N8A C83A 122.9(15) . . ?
C82A N8A H8A1 118.6 . . ?
C83A N8A H8A1 118.6 . . ?
O8A C82A N8A 122.4(18) . . ?
O8A C82A C81 114.6(17) . . ?
N8A C82A C81 122.7(15) . . ?
C801 C83A C84A 120(2) . . ?
C801 C83A N8A 107.1(19) . . ?
C84A C83A N8A 103(2) . . ?
C801 C83A H83A 108.9 . . ?
C84A C83A H83A 108.9 . . ?
N8A C83A H83A 108.9 . . ?
C83A C84A H84A 109.5 . . ?
C83A C84A H84B 109.5 . . ?
H84A C84A H84B 109.5 . . ?
C83A C84A H84C 109.5 . . ?
H84A C84A H84C 109.5 . . ?
H84B C84A H84C 109.5 . . ?
C83A C801 C802 118(2) . . ?
C83A C801 C806 122(2) . . ?
C802 C801 C806 120.0 . . ?
C803 C802 C801 120.0 . . ?
C803 C802 H802 120.0 . . ?
C801 C802 H802 120.0 . . ?
C802 C803 C804 120.0 . . ?
C802 C803 H803 120.0 . . ?
C804 C803 H803 120.0 . . ?
C803 C804 C805 120.0 . . ?
C803 C804 H804 120.0 . . ?
C805 C804 H804 120.0 . . ?
C806 C805 C804 120.0 . . ?
C806 C805 H805 120.0 . . ?
C804 C805 H805 120.0 . . ?
C805 C806 C801 120.0 . . ?
C805 C806 H806 120.0 . . ?
C801 C806 H806 120.0 . . ?
C82B N8B C83B 133.3(19) . . ?
C82B N8B H8B1 113.4 . . ?
C83B N8B H8B1 113.4 . . ?
O8B C82B N8B 121(2) . . ?
O8B C82B C81 127(2) . . ?
N8B C82B C81 112.1(18) . . ?
N8B C83B C84B 103(2) . . ?
N8B C83B C811 114(2) . . ?
C84B C83B C811 113(2) . . ?
N8B C83B H83B 108.8 . . ?
C84B C83B H83B 108.8 . . ?
C811 C83B H83B 108.8 . . ?
C83B C84B H84D 109.5 . . ?
C83B C84B H84E 109.5 . . ?
H84D C84B H84E 109.5 . . ?
C83B C84B H84F 109.5 . . ?
H84D C84B H84F 109.5 . . ?
H84E C84B H84F 109.5 . . ?
C812 C811 C816 120.0 . . ?
C812 C811 C83B 117(2) . . ?
C816 C811 C83B 123(2) . . ?
C813 C812 C811 120.0 . . ?
C813 C812 H812 120.0 . . ?
C811 C812 H812 120.0 . . ?
C812 C813 C814 120.0 . . ?
C812 C813 H813 120.0 . . ?
C814 C813 H813 120.0 . . ?
C813 C814 C815 120.0 . . ?
C813 C814 H814 120.0 . . ?
C815 C814 H814 120.0 . . ?
C816 C815 C814 120.0 . . ?
C816 C815 H815 120.0 . . ?
C814 C815 H815 120.0 . . ?
C815 C816 C811 120.0 . . ?
C815 C816 H816 120.0 . . ?
C811 C816 H816 120.0 . . ?
F24A C75A F23A 112(3) . . ?
F24A C75A C76 114.5(19) . . ?
F23A C75A C76 112.0(19) . . ?
F24A C75A C74 109.5(19) . . ?
F23A C75A C74 106.8(17) . . ?
C76 C75A C74 101.2(19) . . ?
F24B C75B C74 126(3) . . ?
F24B C75B F23B 89(3) . . ?
C74 C75B F23B 103(3) . . ?
F24B C75B C76 112(3) . . ?
C74 C75B C76 112(3) . . ?
F23B C75B C76 111(3) . . ?

loop_
_geom_bond_atom_site_label_1
_geom_bond_atom_site_label_2
_geom_bond_distance
_geom_bond_site_symmetry_2
_geom_bond_publ_flag
S1A C4 1.665(10) . ?
S1A C7 1.670(12) . ?
S2A C18 1.672(10) . ?
S2A C15 1.704(14) . ?
S1B C7 1.84(3) . ?
S1B C4 1.91(3) . ?
S2B C15 1.94(5) . ?
S2B C18 2.03(4) . ?
O1 C3 1.194(10) . ?
O2 C19 1.205(11) . ?
N1 C3 1.314(12) . ?
N1 C2 1.435(12) . ?
N1 H1 0.8800 . ?
N2 C19 1.296(12) . ?
N2 C20 1.461(14) . ?
N2 H2 0.8800 . ?
C1 C2 1.497(15) . ?
C1 H1A 0.9800 . ?
C1 H1B 0.9800 . ?
C1 H1C 0.9800 . ?
C2 C101 1.462(11) . ?
C2 H2A 1.0000 . ?
C3 C4 1.449(14) . ?
C4 C5 1.329(13) . ?
C5 C6 1.384(13) . ?
C5 H5 0.9500 . ?
C6 C7 1.348(14) . ?
C6 C9 1.441(14) . ?
C7 C8 1.453(16) . ?
C8 H8A 0.9800 . ?
C8 H8B 0.9800 . ?
C8 H8C 0.9800 . ?
C9 C13 1.342(16) . ?
C9 C10 1.457(15) . ?
C10 F1 1.28(2) . ?
C10 F2 1.312(18) . ?
C10 C11 1.448(15) . ?
C11 F4 1.268(14) . ?
C11 F3 1.395(19) . ?
C11 C12 1.480(19) . ?
C12 F5 1.268(16) . ?
C12 F6 1.364(19) . ?
C12 C13 1.492(15) . ?
C13 C16 1.426(15) . ?
C14 C15 1.444(17) . ?
C14 H14A 0.9800 . ?
C14 H14B 0.9800 . ?
C14 H14C 0.9800 . ?
C15 C16 1.326(16) . ?
C16 C17 1.406(14) . ?
C17 C18 1.328(14) . ?
C17 H17 0.9500 . ?
C18 C19 1.463(14) . ?
C20 C201 1.464(14) . ?
C20 C21 1.472(16) . ?
C20 H20 1.0000 . ?
C21 H21A 0.9800 . ?
C21 H21B 0.9800 . ?
C21 H21C 0.9800 . ?
C101 C102 1.3900 . ?
C101 C106 1.3900 . ?
C102 C103 1.3900 . ?
C102 H102 0.9500 . ?
C103 C104 1.3900 . ?
C103 H103 0.9500 . ?
C104 C105 1.3900 . ?
C104 H104 0.9500 . ?
C105 C106 1.3900 . ?
C105 H105 0.9500 . ?
C106 H106 0.9500 . ?
C201 C202 1.3900 . ?
C201 C206 1.3900 . ?
C202 C203 1.3900 . ?
C202 H202 0.9500 . ?
C203 C204 1.3900 . ?
C203 H203 0.9500 . ?
C204 C205 1.3900 . ?
C204 H204 0.9500 . ?
C205 C206 1.3900 . ?
C205 H205 0.9500 . ?
C206 H206 0.9500 . ?
S3A C25 1.687(9) . ?
S3A C28A 1.697(11) . ?
S4A C39 1.678(12) . ?
S4A C36A 1.709(11) . ?
C28A C27 1.334(14) . ?
C28A C29 1.438(14) . ?
C36A C37 1.336(14) . ?
C36A C35 1.442(16) . ?
S3B C28B 1.94(10) . ?
S3B C25 1.95(3) . ?
S4B C36B 1.83(9) . ?
S4B C39 1.96(4) . ?
C28B C27 1.41(9) . ?
C28B C36B 1.70(13) . ?
C28B C29 1.74(9) . ?
C36B C37 1.15(10) . ?
C36B C35 1.79(9) . ?
C36B C34 2.03(9) . ?
O3 C24 1.220(11) . ?
N3 C24 1.308(11) . ?
N3 C23 1.416(12) . ?
N3 H3 0.8800 . ?
C22 C23 1.482(13) . ?
C22 H22A 0.9800 . ?
C22 H22B 0.9800 . ?
C22 H22C 0.9800 . ?
C23 C301 1.464(12) . ?
C23 H23 1.0000 . ?
C24 C25 1.451(13) . ?
C25 C26 1.285(12) . ?
C26 C27 1.386(13) . ?
C26 H26 0.9500 . ?
C27 C30 1.438(14) . ?
C29 H29A 0.9800 . ?
C29 H29B 0.9800 . ?
C29 H29C 0.9800 . ?
C30 C34 1.327(13) . ?
C30 C31 1.481(14) . ?
C31 F8B 1.26(2) . ?
C31 F7A 1.271(16) . ?
C31 F8A 1.373(15) . ?
C31 C32 1.447(18) . ?
C31 F7B 1.54(3) . ?
C32 F9B 1.27(2) . ?
C32 F10A 1.338(16) . ?
C32 F9A 1.348(16) . ?
C32 F10B 1.44(3) . ?
C32 C33B 1.46(4) . ?
C32 C33A 1.55(3) . ?
C34 C33B 1.40(4) . ?
C34 C37 1.418(14) . ?
C34 C33A 1.48(2) . ?
C35 H35A 0.9800 . ?
C35 H35B 0.9800 . ?
C35 H35C 0.9800 . ?
C37 C38 1.413(14) . ?
C38 C39 1.332(13) . ?
C38 H38 0.9500 . ?
C39 C40B 1.29(3) . ?
C39 C40A 1.519(18) . ?
C301 C302 1.3900 . ?
C301 C306 1.3900 . ?
C302 C303 1.3900 . ?
C302 H302 0.9500 . ?
C303 C304 1.3900 . ?
C303 H303 0.9500 . ?
C304 C305 1.3900 . ?
C304 H304 0.9500 . ?
C305 C306 1.3900 . ?
C305 H305 0.9500 . ?
C306 H306 0.9500 . ?
O4A C40A 1.237(15) . ?
N4A C40A 1.248(18) . ?
N4A C41A 1.450(17) . ?
N4A H4A 0.8800 . ?
C41A C401 1.523(18) . ?
C41A C42A 1.57(3) . ?
C41A H41A 1.0000 . ?
C42A H42A 0.9800 . ?
C42A H42B 0.9800 . ?
C42A H42C 0.9800 . ?
C401 C402 1.3900 . ?
C401 C406 1.3900 . ?
C402 C403 1.3900 . ?
C402 H402 0.9500 . ?
C403 C404 1.3900 . ?
C403 H403 0.9500 . ?
C404 C405 1.3900 . ?
C404 H404 0.9500 . ?
C405 C406 1.3900 . ?
C405 H405 0.9500 . ?
C406 H406 0.9500 . ?
O4B C40B 1.19(4) . ?
N4B C40B 1.36(4) . ?
N4B C41B 1.40(4) . ?
N4B H4B 0.8800 . ?
C41B C411 1.48(5) . ?
C41B C42B 1.51(5) . ?
C41B H41B 1.0000 . ?
C42B H42D 0.9800 . ?
C42B H42E 0.9800 . ?
C42B H42F 0.9800 . ?
C411 C412 1.3900 . ?
C411 C416 1.3900 . ?
C412 C413 1.3900 . ?
C412 H412 0.9500 . ?
C413 C414 1.3900 . ?
C413 H413 0.9500 . ?
C414 C415 1.3900 . ?
C414 H414 0.9500 . ?
C415 C416 1.3900 . ?
C415 H415 0.9500 . ?
C416 H416 0.9500 . ?
F11A C33A 1.30(2) . ?
F12A C33A 1.42(3) . ?
F11B C33B 1.18(4) . ?
F12B C33B 1.62(6) . ?
S5A C49 1.647(14) . ?
S5A C46 1.708(11) . ?
S6A C57 1.692(12) . ?
S6A C60 1.706(10) . ?
S5B C49 1.88(4) . ?
S5B C46 2.00(4) . ?
S6B C60 1.94(4) . ?
S6B C57 2.02(3) . ?
O5 C45 1.225(11) . ?
O6 C61 1.220(11) . ?
N5 C45 1.314(12) . ?
N5 C44 1.437(13) . ?
N5 H5A 0.8800 . ?
N6 C61 1.288(12) . ?
N6 C62 1.418(12) . ?
N6 H6 0.8800 . ?
C43 C44 1.497(16) . ?
C43 H43A 0.9800 . ?
C43 H43B 0.9800 . ?
C43 H43C 0.9800 . ?
C44 C501 1.427(13) . ?
C44 H44 1.0000 . ?
C45 C46 1.425(15) . ?
C46 C47 1.313(15) . ?
C47 C48 1.384(13) . ?
C47 H47 0.9500 . ?
C48 C49 1.341(16) . ?
C48 C51 1.455(15) . ?
C49 C50 1.476(18) . ?
C50 H50A 0.9800 . ?
C50 H50B 0.9800 . ?
C50 H50C 0.9800 . ?
C51 C55 1.333(15) . ?
C51 C52 1.434(15) . ?
C52 F14 1.285(13) . ?
C52 F13 1.334(17) . ?
C52 C53 1.492(19) . ?
C53 F16 1.234(18) . ?
C53 F15 1.309(15) . ?
C53 C54 1.522(17) . ?
C54 F17 1.268(19) . ?
C54 F18 1.39(2) . ?
C54 C55 1.470(16) . ?
C55 C58 1.411(14) . ?
C56 C57 1.461(18) . ?
C56 H56A 0.9800 . ?
C56 H56B 0.9800 . ?
C56 H56C 0.9800 . ?
C57 C58 1.330(16) . ?
C58 C59 1.414(14) . ?
C59 C60 1.317(13) . ?
C59 H59 0.9500 . ?
C60 C61 1.449(14) . ?
C62 C601 1.452(11) . ?
C62 C63 1.512(15) . ?
C62 H62 1.0000 . ?
C63 H63A 0.9800 . ?
C63 H63B 0.9800 . ?
C63 H63C 0.9800 . ?
C501 C502 1.3900 . ?
C501 C506 1.3900 . ?
C502 C503 1.3900 . ?
C502 H502 0.9500 . ?
C503 C504 1.3900 . ?
C503 H503 0.9500 . ?
C504 C505 1.3900 . ?
C504 H504 0.9500 . ?
C505 C506 1.3900 . ?
C505 H505 0.9500 . ?
C506 H506 0.9500 . ?
C601 C602 1.3900 . ?
C601 C606 1.3900 . ?
C602 C603 1.3900 . ?
C602 H602 0.9500 . ?
C603 C604 1.3900 . ?
C603 H603 0.9500 . ?
C604 C605 1.3900 . ?
C604 H604 0.9500 . ?
C605 C606 1.3900 . ?
C605 H605 0.9500 . ?
C606 H606 0.9500 . ?
S7A C70 1.658(12) . ?
S7A C67 1.698(10) . ?
S8A C78 1.668(13) . ?
S8A C81 1.681(12) . ?
S7B C67 1.98(3) . ?
S7B C70 2.18(4) . ?
S8B C78 1.66(3) . ?
S8B C81 1.77(4) . ?
O7 C66 1.195(10) . ?
N7 C66 1.310(11) . ?
N7 C65 1.434(12) . ?
N7 H7 0.8800 . ?
C64 C65 1.493(14) . ?
C64 H64A 0.9800 . ?
C64 H64B 0.9800 . ?
C64 H64C 0.9800 . ?
C65 C701 1.486(11) . ?
C65 H65 1.0000 . ?
C66 C67 1.420(14) . ?
C67 C68 1.372(13) . ?
C68 C69 1.387(12) . ?
C68 H68 0.9500 . ?
C69 C70 1.383(12) . ?
C69 C72 1.396(13) . ?
C70 C71 1.462(14) . ?
C71 H71A 0.9800 . ?
C71 H71B 0.9800 . ?
C71 H71C 0.9800 . ?
C72 C76 1.341(15) . ?
C72 C73 1.469(13) . ?
C73 F19B 1.23(2) . ?
C73 F20A 1.308(16) . ?
C73 F19A 1.414(18) . ?
C73 C74 1.469(16) . ?
C73 F20B 1.50(2) . ?
C74 F22B 1.26(2) . ?
C74 F22A 1.285(15) . ?
C74 F21A 1.307(15) . ?
C74 F21B 1.32(2) . ?
C74 C75B 1.34(4) . ?
C74 C75A 1.52(3) . ?
C76 C79 1.455(14) . ?
C76 C75B 1.47(4) . ?
C76 C75A 1.49(3) . ?
C77 C78 1.427(16) . ?
C77 H77A 0.9800 . ?
C77 H77B 0.9800 . ?
C77 H77C 0.9800 . ?
C78 C79 1.407(15) . ?
C79 C80 1.355(15) . ?
C80 C81 1.342(13) . ?
C80 H80 0.9500 . ?
C81 C82B 1.31(2) . ?
C81 C82A 1.57(2) . ?
C701 C702 1.3900 . ?
C701 C706 1.3900 . ?
C702 C703 1.3900 . ?
C702 H702 0.9500 . ?
C703 C704 1.3900 . ?
C703 H703 0.9500 . ?
C704 C705 1.3900 . ?
C704 H704 0.9500 . ?
C705 C706 1.3900 . ?
C705 H705 0.9500 . ?
C706 H706 0.9500 . ?
O8A C82A 1.26(2) . ?
N8A C82A 1.28(2) . ?
N8A C83A 1.54(3) . ?
N8A H8A1 0.8800 . ?
C83A C801 1.27(3) . ?
C83A C84A 1.44(4) . ?
C83A H83A 1.0000 . ?
C84A H84A 0.9800 . ?
C84A H84B 0.9800 . ?
C84A H84C 0.9800 . ?
C801 C802 1.3900 . ?
C801 C806 1.3900 . ?
C802 C803 1.3900 . ?
C802 H802 0.9500 . ?
C803 C804 1.3900 . ?
C803 H803 0.9500 . ?
C804 C805 1.3900 . ?
C804 H804 0.9500 . ?
C805 C806 1.3900 . ?
C805 H805 0.9500 . ?
C806 H806 0.9500 . ?
O8B C82B 1.18(3) . ?
N8B C82B 1.31(3) . ?
N8B C83B 1.48(3) . ?
N8B H8B1 0.8800 . ?
C83B C84B 1.50(4) . ?
C83B C811 1.75(4) . ?
C83B H83B 1.0000 . ?
C84B H84D 0.9800 . ?
C84B H84E 0.9800 . ?
C84B H84F 0.9800 . ?
C811 C812 1.3900 . ?
C811 C816 1.3900 . ?
C812 C813 1.3900 . ?
C812 H812 0.9500 . ?
C813 C814 1.3900 . ?
C813 H813 0.9500 . ?
C814 C815 1.3900 . ?
C814 H814 0.9500 . ?
C815 C816 1.3900 . ?
C815 H815 0.9500 . ?
C816 H816 0.9500 . ?
F23A C75A 1.34(3) . ?
F24A C75A 1.30(3) . ?
F23B C75B 1.44(4) . ?
F24B C75B 1.32(5) . ?

loop_
_geom_torsion_atom_site_label_1
_geom_torsion_atom_site_label_2
_geom_torsion_atom_site_label_3
_geom_torsion_atom_site_label_4
_geom_torsion
_geom_torsion_site_symmetry_1
_geom_torsion_site_symmetry_2
_geom_torsion_site_symmetry_3
_geom_torsion_site_symmetry_4
_geom_torsion_publ_flag
C3 N1 C2 C101 67.7(12) . . . . ?
C3 N1 C2 C1 -168.0(9) . . . . ?
C2 N1 C3 O1 -2.8(15) . . . . ?
C2 N1 C3 C4 175.7(9) . . . . ?
O1 C3 C4 C5 167.6(11) . . . . ?
N1 C3 C4 C5 -11.0(18) . . . . ?
O1 C3 C4 S1A -10.0(14) . . . . ?
N1 C3 C4 S1A 171.4(8) . . . . ?
O1 C3 C4 S1B -61.6(15) . . . . ?
N1 C3 C4 S1B 119.9(12) . . . . ?
C7 S1A C4 C5 2.7(10) . . . . ?
C7 S1A C4 C3 -179.3(10) . . . . ?
C3 C4 C5 C6 179.6(11) . . . . ?
S1A C4 C5 C6 -2.7(13) . . . . ?
S1B C4 C5 C6 40.6(13) . . . . ?
C4 C5 C6 C7 1.3(16) . . . . ?
C4 C5 C6 C9 -176.8(11) . . . . ?
C5 C6 C7 C8 177.5(15) . . . . ?
C9 C6 C7 C8 -5(3) . . . . ?
C5 C6 C7 S1A 0.7(15) . . . . ?
C9 C6 C7 S1A 178.6(11) . . . . ?
C5 C6 C7 S1B -44.4(16) . . . . ?
C9 C6 C7 S1B 133.6(16) . . . . ?
C4 S1A C7 C6 -1.9(11) . . . . ?
C4 S1A C7 C8 -179.1(13) . . . . ?
C4 S1B C7 C6 54.1(11) . . . . ?
C4 S1B C7 C8 -161.9(12) . . . . ?
C7 C6 C9 C13 -41(2) . . . . ?
C5 C6 C9 C13 136.8(13) . . . . ?
C7 C6 C9 C10 137.5(15) . . . . ?
C5 C6 C9 C10 -44.7(19) . . . . ?
C13 C9 C10 F1 136.7(13) . . . . ?
C6 C9 C10 F1 -42.1(19) . . . . ?
C13 C9 C10 F2 -107.9(13) . . . . ?
C6 C9 C10 F2 73.3(19) . . . . ?
C13 C9 C10 C11 10.4(19) . . . . ?
C6 C9 C10 C11 -168.4(13) . . . . ?
F1 C10 C11 F4 92(2) . . . . ?
F2 C10 C11 F4 -22(2) . . . . ?
C9 C10 C11 F4 -141.9(15) . . . . ?
F1 C10 C11 F3 -29.2(16) . . . . ?
F2 C10 C11 F3 -143.4(14) . . . . ?
C9 C10 C11 F3 96.9(15) . . . . ?
F1 C10 C11 C12 -138.3(14) . . . . ?
F2 C10 C11 C12 107.5(16) . . . . ?
C9 C10 C11 C12 -12(2) . . . . ?
F4 C11 C12 F5 -92.4(19) . . . . ?
F3 C11 C12 F5 24.3(17) . . . . ?
C10 C11 C12 F5 136.6(16) . . . . ?
F4 C11 C12 F6 25.0(17) . . . . ?
F3 C11 C12 F6 141.7(12) . . . . ?
C10 C11 C12 F6 -106.0(15) . . . . ?
F4 C11 C12 C13 140.5(13) . . . . ?
F3 C11 C12 C13 -102.8(13) . . . . ?
C10 C11 C12 C13 9.5(18) . . . . ?
C6 C9 C13 C16 -8(2) . . . . ?
C10 C9 C13 C16 172.9(13) . . . . ?
C6 C9 C13 C12 174.4(13) . . . . ?
C10 C9 C13 C12 -4.2(17) . . . . ?
F5 C12 C13 C9 -130.5(16) . . . . ?
F6 C12 C13 C9 110.4(13) . . . . ?
C11 C12 C13 C9 -3.3(17) . . . . ?
F5 C12 C13 C16 52(2) . . . . ?
F6 C12 C13 C16 -67.0(15) . . . . ?
C11 C12 C13 C16 179.3(12) . . . . ?
C18 S2A C15 C16 0.6(13) . . . . ?
C18 S2A C15 C14 -179.7(15) . . . . ?
C14 C15 C16 C17 179.6(17) . . . . ?
S2A C15 C16 C17 -0.7(16) . . . . ?
S2B C15 C16 C17 -50.1(18) . . . . ?
C14 C15 C16 C13 -2(3) . . . . ?
S2A C15 C16 C13 177.9(9) . . . . ?
S2B C15 C16 C13 128.6(18) . . . . ?
C9 C13 C16 C15 -48(2) . . . . ?
C12 C13 C16 C15 128.9(16) . . . . ?
C9 C13 C16 C17 130.6(14) . . . . ?
C12 C13 C16 C17 -52.5(17) . . . . ?
C15 C16 C17 C18 0.5(16) . . . . ?
C13 C16 C17 C18 -178.2(10) . . . . ?
C16 C17 C18 C19 -179.2(11) . . . . ?
C16 C17 C18 S2A 0.0(13) . . . . ?
C16 C17 C18 S2B 46.8(17) . . . . ?
C15 S2A C18 C17 -0.3(11) . . . . ?
C15 S2A C18 C19 179.0(10) . . . . ?
C20 N2 C19 O2 -1.0(17) . . . . ?
C20 N2 C19 C18 176.1(10) . . . . ?
C17 C18 C19 O2 179.1(11) . . . . ?
S2A C18 C19 O2 -0.1(15) . . . . ?
S2B C18 C19 O2 -59(2) . . . . ?
C17 C18 C19 N2 1.9(18) . . . . ?
S2A C18 C19 N2 -177.2(9) . . . . ?
S2B C18 C19 N2 123.3(19) . . . . ?
C19 N2 C20 C201 102.7(12) . . . . ?
C19 N2 C20 C21 -134.5(11) . . . . ?
N1 C2 C101 C102 -145.6(7) . . . . ?
C1 C2 C101 C102 92.7(10) . . . . ?
N1 C2 C101 C106 33.1(11) . . . . ?
C1 C2 C101 C106 -88.6(10) . . . . ?
C106 C101 C102 C103 0.0 . . . . ?
C2 C101 C102 C103 178.7(8) . . . . ?
C101 C102 C103 C104 0.0 . . . . ?
C102 C103 C104 C105 0.0 . . . . ?
C103 C104 C105 C106 0.0 . . . . ?
C104 C105 C106 C101 0.0 . . . . ?
C102 C101 C106 C105 0.0 . . . . ?
C2 C101 C106 C105 -178.6(8) . . . . ?
N2 C20 C201 C202 -120.9(8) . . . . ?
C21 C20 C201 C202 118.5(10) . . . . ?
N2 C20 C201 C206 61.9(10) . . . . ?
C21 C20 C201 C206 -58.8(12) . . . . ?
C206 C201 C202 C203 0.0 . . . . ?
C20 C201 C202 C203 -177.2(8) . . . . ?
C201 C202 C203 C204 0.0 . . . . ?
C202 C203 C204 C205 0.0 . . . . ?
C203 C204 C205 C206 0.0 . . . . ?
C204 C205 C206 C201 0.0 . . . . ?
C202 C201 C206 C205 0.0 . . . . ?
C20 C201 C206 C205 177.2(8) . . . . ?
C25 S3A C28A C27 -0.5(8) . . . . ?
C25 S3A C28A C29 179.5(9) . . . . ?
C39 S4A C36A C37 2.4(9) . . . . ?
C39 S4A C36A C35 179.3(10) . . . . ?
C27 C28B C36B C37 -52(11) . . . . ?
C29 C28B C36B C37 58(10) . . . . ?
S3B C28B C36B C37 -164(7) . . . . ?
C27 C28B C36B C35 80(6) . . . . ?
C29 C28B C36B C35 -170(4) . . . . ?
S3B C28B C36B C35 -32(6) . . . . ?
C27 C28B C36B S4B -180(5) . . . . ?
C29 C28B C36B S4B -69(6) . . . . ?
S3B C28B C36B S4B 68(6) . . . . ?
C27 C28B C36B C34 -29(6) . . . . ?
C29 C28B C36B C34 82(5) . . . . ?
S3B C28B C36B C34 -141(4) . . . . ?
C39 S4B C36B C37 -2(5) . . . . ?
C39 S4B C36B C28B 139(5) . . . . ?
C39 S4B C36B C35 -120(4) . . . . ?
C39 S4B C36B C34 17(9) . . . . ?
C24 N3 C23 C301 128.5(9) . . . . ?
C24 N3 C23 C22 -104.3(11) . . . . ?
C23 N3 C24 O3 9.5(15) . . . . ?
C23 N3 C24 C25 -164.8(9) . . . . ?
O3 C24 C25 C26 -157.7(11) . . . . ?
N3 C24 C25 C26 16.6(15) . . . . ?
O3 C24 C25 S3A 17.5(13) . . . . ?
N3 C24 C25 S3A -168.2(7) . . . . ?
O3 C24 C25 S3B -39.0(18) . . . . ?
N3 C24 C25 S3B 135.3(16) . . . . ?
C28A S3A C25 C26 4.2(9) . . . . ?
C28A S3A C25 C24 -171.8(8) . . . . ?
C24 C25 C26 C27 168.6(9) . . . . ?
S3A C25 C26 C27 -6.8(12) . . . . ?
S3B C25 C26 C27 49.3(17) . . . . ?
C29 C28A C27 C26 176.9(11) . . . . ?
S3A C28A C27 C26 -3.1(11) . . . . ?
C29 C28A C27 C30 -5.5(18) . . . . ?
S3A C28A C27 C30 174.5(8) . . . . ?
C25 C26 C27 C28A 6.6(13) . . . . ?
C25 C26 C27 C28B -35(4) . . . . ?
C25 C26 C27 C30 -171.0(9) . . . . ?
C36B C28B C27 C26 -114(5) . . . . ?
C29 C28B C27 C26 138(3) . . . . ?
S3B C28B C27 C26 -1(6) . . . . ?
C36B C28B C27 C30 28(6) . . . . ?
C29 C28B C27 C30 -80(5) . . . . ?
S3B C28B C27 C30 142(3) . . . . ?
C28A C27 C30 C34 -51.1(16) . . . . ?
C26 C27 C30 C34 126.3(12) . . . . ?
C28B C27 C30 C34 -12(4) . . . . ?
C28A C27 C30 C31 130.8(11) . . . . ?
C26 C27 C30 C31 -51.8(15) . . . . ?
C28B C27 C30 C31 170(4) . . . . ?
C34 C30 C31 F8B -145.9(19) . . . . ?
C27 C30 C31 F8B 33(2) . . . . ?
C34 C30 C31 F7A 134.2(11) . . . . ?
C27 C30 C31 F7A -47.4(15) . . . . ?
C34 C30 C31 F8A -106.8(11) . . . . ?
C27 C30 C31 F8A 71.6(14) . . . . ?
C34 C30 C31 C32 7.1(13) . . . . ?
C27 C30 C31 C32 -174.5(10) . . . . ?
C34 C30 C31 F7B 110.1(12) . . . . ?
C27 C30 C31 F7B -71.5(14) . . . . ?
F8B C31 C32 F9B -74(3) . . . . ?
C30 C31 C32 F9B 135.3(15) . . . . ?
F7B C31 C32 F9B 29.4(18) . . . . ?
F7A C31 C32 F10A 95.4(15) . . . . ?
F8A C31 C32 F10A -22.3(16) . . . . ?
C30 C31 C32 F10A -137.7(12) . . . . ?
F7A C31 C32 F9A -33.6(15) . . . . ?
F8A C31 C32 F9A -151.3(10) . . . . ?
C30 C31 C32 F9A 93.2(11) . . . . ?
F8B C31 C32 F10B 52(2) . . . . ?
C30 C31 C32 F10B -99.3(12) . . . . ?
F7B C31 C32 F10B 154.8(12) . . . . ?
F8B C31 C32 C33B 161(3) . . . . ?
C30 C31 C32 C33B 10(2) . . . . ?
F7B C31 C32 C33B -96(2) . . . . ?
F7A C31 C32 C33A -144.3(13) . . . . ?
F8A C31 C32 C33A 98.0(14) . . . . ?
C30 C31 C32 C33A -17.4(15) . . . . ?
C27 C30 C34 C33B 160(2) . . . . ?
C31 C30 C34 C33B -22(2) . . . . ?
C27 C30 C34 C37 -3.4(18) . . . . ?
C31 C30 C34 C37 174.9(11) . . . . ?
C27 C30 C34 C33A -171.2(13) . . . . ?
C31 C30 C34 C33A 7.1(15) . . . . ?
C27 C30 C34 C36B -8(3) . . . . ?
C31 C30 C34 C36B 170(3) . . . . ?
C28B C36B C37 C38 -105(8) . . . . ?
C35 C36B C37 C38 129(4) . . . . ?
S4B C36B C37 C38 24(7) . . . . ?
C34 C36B C37 C38 -141(4) . . . . ?
C28B C36B C37 C34 36(9) . . . . ?
C35 C36B C37 C34 -90(5) . . . . ?
S4B C36B C37 C34 165(3) . . . . ?
C35 C36A C37 C38 179.3(11) . . . . ?
S4A C36A C37 C38 -4.1(12) . . . . ?
C35 C36A C37 C34 3(2) . . . . ?
S4A C36A C37 C34 179.7(9) . . . . ?
C30 C34 C37 C36B -8(5) . . . . ?
C30 C34 C37 C36A -50.9(18) . . . . ?
C30 C34 C37 C38 133.2(12) . . . . ?
C33B C34 C37 C38 -27(3) . . . . ?
C33A C34 C37 C38 -59.9(17) . . . . ?
C36B C34 C37 C38 142(5) . . . . ?
C36B C37 C38 C39 -45(5) . . . . ?
C36A C37 C38 C39 4.3(14) . . . . ?
C34 C37 C38 C39 -179.3(10) . . . . ?
C37 C38 C39 C40B -170(3) . . . . ?
C37 C38 C39 C40A 173.8(11) . . . . ?
C37 C38 C39 S4A -2.4(12) . . . . ?
C37 C38 C39 S4B 33.0(17) . . . . ?
C36A S4A C39 C38 0.1(9) . . . . ?
N3 C23 C301 C302 -55.8(8) . . . . ?
C22 C23 C301 C302 179.1(8) . . . . ?
N3 C23 C301 C306 117.4(7) . . . . ?
C22 C23 C301 C306 -7.7(12) . . . . ?
C306 C301 C302 C303 0.0 . . . . ?
C23 C301 C302 C303 173.3(8) . . . . ?
C301 C302 C303 C304 0.0 . . . . ?
C302 C303 C304 C305 0.0 . . . . ?
C303 C304 C305 C306 0.0 . . . . ?
C304 C305 C306 C301 0.0 . . . . ?
C302 C301 C306 C305 0.0 . . . . ?
C23 C301 C306 C305 -173.1(8) . . . . ?
C41A N4A C40A O4A 5(2) . . . . ?
C41A N4A C40A C39 -178.1(11) . . . . ?
C38 C39 C40A O4A -174.9(12) . . . . ?
C38 C39 C40A N4A 7.7(19) . . . . ?
C40A N4A C41A C401 149.9(14) . . . . ?
C40A N4A C41A C42A -96.1(16) . . . . ?
N4A C41A C401 C402 100.2(12) . . . . ?
C42A C41A C401 C402 -12.2(17) . . . . ?
N4A C41A C401 C406 -79.6(12) . . . . ?
C42A C41A C401 C406 168.0(12) . . . . ?
C406 C401 C402 C403 0.0 . . . . ?
C41A C401 C402 C403 -179.8(13) . . . . ?
C401 C402 C403 C404 0.0 . . . . ?
C402 C403 C404 C405 0.0 . . . . ?
C403 C404 C405 C406 0.0 . . . . ?
C404 C405 C406 C401 0.0 . . . . ?
C402 C401 C406 C405 0.0 . . . . ?
C41A C401 C406 C405 179.8(12) . . . . ?
C38 C39 C40B O4B 179(2) . . . . ?
C38 C39 C40B N4B 1(5) . . . . ?
C41B N4B C40B O4B 10(6) . . . . ?
C41B N4B C40B C39 -171(3) . . . . ?
C40B N4B C41B C411 97(5) . . . . ?
C40B N4B C41B C42B -116(4) . . . . ?
N4B C41B C411 C412 179(3) . . . . ?
C42B C41B C411 C412 46(5) . . . . ?
N4B C41B C411 C416 15(5) . . . . ?
C42B C41B C411 C416 -118(5) . . . . ?
C416 C411 C412 C413 0.0 . . . . ?
C41B C411 C412 C413 -167(4) . . . . ?
C411 C412 C413 C414 0.0 . . . . ?
C412 C413 C414 C415 0.0 . . . . ?
C413 C414 C415 C416 0.0 . . . . ?
C414 C415 C416 C411 0.0 . . . . ?
C412 C411 C416 C415 0.0 . . . . ?
C41B C411 C416 C415 163(5) . . . . ?
C30 C34 C33A F11A -143.8(17) . . . . ?
C37 C34 C33A F11A 47(2) . . . . ?
C30 C34 C33A F12A 98.3(17) . . . . ?
C37 C34 C33A F12A -70.5(19) . . . . ?
C30 C34 C33A C32 -17.2(17) . . . . ?
C37 C34 C33A C32 173.9(11) . . . . ?
F10A C32 C33A F11A -85.1(19) . . . . ?
F9A C32 C33A F11A 34(2) . . . . ?
C31 C32 C33A F11A 148.5(16) . . . . ?
F10A C32 C33A F12A 27.8(19) . . . . ?
F9A C32 C33A F12A 146.6(14) . . . . ?
C31 C32 C33A F12A -98.5(16) . . . . ?
F10A C32 C33A C34 147.3(12) . . . . ?
F9A C32 C33A C34 -93.9(15) . . . . ?
C31 C32 C33A C34 20.9(17) . . . . ?
C30 C34 C33B F11B -113(5) . . . . ?
C37 C34 C33B F11B 50(6) . . . . ?
C30 C34 C33B C32 29(4) . . . . ?
C37 C34 C33B C32 -167.3(19) . . . . ?
C30 C34 C33B F12B 129.4(17) . . . . ?
C37 C34 C33B F12B -67(3) . . . . ?
F9B C32 C33B F11B -3(5) . . . . ?
F10B C32 C33B F11B -134(4) . . . . ?
C31 C32 C33B F11B 124(4) . . . . ?
F9B C32 C33B C34 -150(3) . . . . ?
F10B C32 C33B C34 78(4) . . . . ?
C31 C32 C33B C34 -24(4) . . . . ?
F9B C32 C33B F12B 109(2) . . . . ?
F10B C32 C33B F12B -23(2) . . . . ?
C31 C32 C33B F12B -124.7(18) . . . . ?
C45 N5 C44 C501 103.7(12) . . . . ?
C45 N5 C44 C43 -131.1(11) . . . . ?
C44 N5 C45 O5 -1.1(17) . . . . ?
C44 N5 C45 C46 177.0(10) . . . . ?
O5 C45 C46 C47 175.5(12) . . . . ?
N5 C45 C46 C47 -3(2) . . . . ?
O5 C45 C46 S5A 1.8(15) . . . . ?
N5 C45 C46 S5A -176.3(8) . . . . ?
O5 C45 C46 S5B -54(2) . . . . ?
N5 C45 C46 S5B 127.7(17) . . . . ?
C49 S5A C46 C47 3.9(11) . . . . ?
C49 S5A C46 C45 179.0(10) . . . . ?
C45 C46 C47 C48 -178.9(12) . . . . ?
S5A C46 C47 C48 -4.8(14) . . . . ?
S5B C46 C47 C48 41.5(16) . . . . ?
C46 C47 C48 C49 3.3(17) . . . . ?
C46 C47 C48 C51 -179.4(12) . . . . ?
C47 C48 C49 C50 174.6(15) . . . . ?
C51 C48 C49 C50 -3(3) . . . . ?
C47 C48 C49 S5A -0.2(16) . . . . ?
C51 C48 C49 S5A -177.4(11) . . . . ?
C47 C48 C49 S5B -49.7(18) . . . . ?
C51 C48 C49 S5B 133.2(18) . . . . ?
C46 S5A C49 C48 -2.1(12) . . . . ?
C46 S5A C49 C50 -177.3(13) . . . . ?
C46 S5B C49 C48 58.1(13) . . . . ?
C46 S5B C49 C50 -162.3(13) . . . . ?
C49 C48 C51 C55 -51(2) . . . . ?
C47 C48 C51 C55 132.5(13) . . . . ?
C49 C48 C51 C52 126.0(16) . . . . ?
C47 C48 C51 C52 -50.8(19) . . . . ?
C55 C51 C52 F14 -133.5(14) . . . . ?
C48 C51 C52 F14 49(2) . . . . ?
C55 C51 C52 F13 112.7(14) . . . . ?
C48 C51 C52 F13 -64.4(16) . . . . ?
C55 C51 C52 C53 -8.8(17) . . . . ?
C48 C51 C52 C53 174.2(12) . . . . ?
F14 C52 C53 F16 23.2(16) . . . . ?
F13 C52 C53 F16 134.2(13) . . . . ?
C51 C52 C53 F16 -103.2(13) . . . . ?
F14 C52 C53 F15 -94.8(15) . . . . ?
F13 C52 C53 F15 16.2(16) . . . . ?
C51 C52 C53 F15 138.9(12) . . . . ?
F14 C52 C53 C54 143.7(14) . . . . ?
F13 C52 C53 C54 -105.3(14) . . . . ?
C51 C52 C53 C54 17.4(16) . . . . ?
F16 C53 C54 F17 -136.1(17) . . . . ?
F15 C53 C54 F17 -17(2) . . . . ?
C52 C53 C54 F17 105.0(17) . . . . ?
F16 C53 C54 F18 -17.8(16) . . . . ?
F15 C53 C54 F18 101.3(17) . . . . ?
C52 C53 C54 F18 -136.7(13) . . . . ?
F16 C53 C54 C55 99.0(17) . . . . ?
F15 C53 C54 C55 -141.8(15) . . . . ?
C52 C53 C54 C55 -19.9(18) . . . . ?
C52 C51 C55 C58 178.7(13) . . . . ?
C48 C51 C55 C58 -4(2) . . . . ?
C52 C51 C55 C54 -4.5(17) . . . . ?
C48 C51 C55 C54 172.4(13) . . . . ?
F17 C54 C55 C51 -107.3(16) . . . . ?
F18 C54 C55 C51 128.3(13) . . . . ?
C53 C54 C55 C51 15.7(19) . . . . ?
F17 C54 C55 C58 70(2) . . . . ?
F18 C54 C55 C58 -54.5(17) . . . . ?
C53 C54 C55 C58 -167.1(13) . . . . ?
C60 S6A C57 C58 -1.7(11) . . . . ?
C60 S6A C57 C56 178.8(12) . . . . ?
C56 C57 C58 C55 1(2) . . . . ?
S6A C57 C58 C55 -178.1(10) . . . . ?
S6B C57 C58 C55 133.6(16) . . . . ?
C56 C57 C58 C59 178.8(14) . . . . ?
S6A C57 C58 C59 -0.6(15) . . . . ?
S6B C57 C58 C59 -48.9(16) . . . . ?
C51 C55 C58 C57 -47(2) . . . . ?
C54 C55 C58 C57 136.9(15) . . . . ?
C51 C55 C58 C59 136.0(14) . . . . ?
C54 C55 C58 C59 -40.4(19) . . . . ?
C57 C58 C59 C60 3.5(15) . . . . ?
C55 C58 C59 C60 -178.9(11) . . . . ?
C58 C59 C60 C61 -178.4(11) . . . . ?
C58 C59 C60 S6A -4.8(13) . . . . ?
C58 C59 C60 S6B 46.8(14) . . . . ?
C57 S6A C60 C59 3.8(10) . . . . ?
C57 S6A C60 C61 178.4(9) . . . . ?
C62 N6 C61 O6 -3.8(15) . . . . ?
C62 N6 C61 C60 177.7(9) . . . . ?
C59 C60 C61 O6 167.0(11) . . . . ?
S6A C60 C61 O6 -6.4(14) . . . . ?
S6B C60 C61 O6 -67.7(17) . . . . ?
C59 C60 C61 N6 -14.5(18) . . . . ?
S6A C60 C61 N6 172.2(7) . . . . ?
S6B C60 C61 N6 110.8(16) . . . . ?
C61 N6 C62 C601 68.0(12) . . . . ?
C61 N6 C62 C63 -166.4(10) . . . . ?
N5 C44 C501 C502 -120.3(8) . . . . ?
C43 C44 C501 C502 117.4(10) . . . . ?
N5 C44 C501 C506 62.3(10) . . . . ?
C43 C44 C501 C506 -60.0(12) . . . . ?
C506 C501 C502 C503 0.0 . . . . ?
C44 C501 C502 C503 -177.4(8) . . . . ?
C501 C502 C503 C504 0.0 . . . . ?
C502 C503 C504 C505 0.0 . . . . ?
C503 C504 C505 C506 0.0 . . . . ?
C504 C505 C506 C501 0.0 . . . . ?
C502 C501 C506 C505 0.0 . . . . ?
C44 C501 C506 C505 177.4(8) . . . . ?
N6 C62 C601 C602 -147.2(7) . . . . ?
C63 C62 C601 C602 90.5(10) . . . . ?
N6 C62 C601 C606 32.4(11) . . . . ?
C63 C62 C601 C606 -89.9(10) . . . . ?
C606 C601 C602 C603 0.0 . . . . ?
C62 C601 C602 C603 179.6(8) . . . . ?
C601 C602 C603 C604 0.0 . . . . ?
C602 C603 C604 C605 0.0 . . . . ?
C603 C604 C605 C606 0.0 . . . . ?
C604 C605 C606 C601 0.0 . . . . ?
C602 C601 C606 C605 0.0 . . . . ?
C62 C601 C606 C605 -179.6(8) . . . . ?
C66 N7 C65 C701 131.7(9) . . . . ?
C66 N7 C65 C64 -102.6(11) . . . . ?
C65 N7 C66 O7 8.9(16) . . . . ?
C65 N7 C66 C67 -167.5(9) . . . . ?
O7 C66 C67 C68 -157.0(10) . . . . ?
N7 C66 C67 C68 19.6(16) . . . . ?
O7 C66 C67 S7A 13.7(14) . . . . ?
N7 C66 C67 S7A -169.7(7) . . . . ?
O7 C66 C67 S7B -40.6(14) . . . . ?
N7 C66 C67 S7B 136.0(11) . . . . ?
C70 S7A C67 C68 1.8(8) . . . . ?
C70 S7A C67 C66 -170.7(9) . . . . ?
C66 C67 C68 C69 167.1(10) . . . . ?
S7A C67 C68 C69 -4.5(11) . . . . ?
S7B C67 C68 C69 46.8(13) . . . . ?
C67 C68 C69 C70 5.5(13) . . . . ?
C67 C68 C69 C72 -175.1(9) . . . . ?
C68 C69 C70 C71 177.3(11) . . . . ?
C72 C69 C70 C71 -2.0(19) . . . . ?
C68 C69 C70 S7A -4.0(12) . . . . ?
C72 C69 C70 S7A 176.7(8) . . . . ?
C68 C69 C70 S7B -47.9(12) . . . . ?
C72 C69 C70 S7B 132.8(13) . . . . ?
C67 S7A C70 C69 1.3(9) . . . . ?
C67 S7A C70 C71 -179.9(9) . . . . ?
C70 C69 C72 C76 -58.2(16) . . . . ?
C68 C69 C72 C76 122.6(12) . . . . ?
C70 C69 C72 C73 130.2(12) . . . . ?
C68 C69 C72 C73 -49.0(16) . . . . ?
C76 C72 C73 F19B 149.6(14) . . . . ?
C69 C72 C73 F19B -37.5(19) . . . . ?
C76 C72 C73 F20A -121.5(13) . . . . ?
C69 C72 C73 F20A 51.4(18) . . . . ?
C76 C72 C73 F19A 123.4(11) . . . . ?
C69 C72 C73 F19A -63.7(13) . . . . ?
C76 C72 C73 C74 8.3(13) . . . . ?
C69 C72 C73 C74 -178.7(9) . . . . ?
C76 C72 C73 F20B -97.3(13) . . . . ?
C69 C72 C73 F20B 75.6(15) . . . . ?
F19B C73 C74 F22B 111.0(18) . . . . ?
C72 C73 C74 F22B -111.6(13) . . . . ?
F20B C73 C74 F22B -5.0(15) . . . . ?
F20A C73 C74 F22A -17.8(17) . . . . ?
F19A C73 C74 F22A 99.0(13) . . . . ?
C72 C73 C74 F22A -147.4(12) . . . . ?
F20A C73 C74 F21A -130.7(12) . . . . ?
F19A C73 C74 F21A -13.8(13) . . . . ?
C72 C73 C74 F21A 99.8(12) . . . . ?
F19B C73 C74 F21B 3(2) . . . . ?
C72 C73 C74 F21B 140.4(13) . . . . ?
F20B C73 C74 F21B -113.0(15) . . . . ?
F19B C73 C74 C75B -136(2) . . . . ?
C72 C73 C74 C75B 1(2) . . . . ?
F20B C73 C74 C75B 108(2) . . . . ?
F20A C73 C74 C75A 112.2(15) . . . . ?
F19A C73 C74 C75A -131.0(13) . . . . ?
C72 C73 C74 C75A -17.3(16) . . . . ?
C69 C72 C76 C79 6.3(19) . . . . ?
C73 C72 C76 C79 179.0(11) . . . . ?
C69 C72 C76 C75B 173.5(18) . . . . ?
C73 C72 C76 C75B -13.8(19) . . . . ?
C69 C72 C76 C75A -168.2(14) . . . . ?
C73 C72 C76 C75A 4.5(16) . . . . ?
C81 S8B C78 C79 42.5(14) . . . . ?
C81 S8B C78 C77 -166.7(11) . . . . ?
C81 S8A C78 C79 -1.6(9) . . . . ?
C81 S8A C78 C77 178.6(10) . . . . ?
C77 C78 C79 C80 -179.6(12) . . . . ?
S8B C78 C79 C80 -33.3(16) . . . . ?
S8A C78 C79 C80 0.6(12) . . . . ?
C77 C78 C79 C76 -0.8(19) . . . . ?
S8B C78 C79 C76 145.4(15) . . . . ?
S8A C78 C79 C76 179.4(9) . . . . ?
C72 C76 C79 C80 125.1(13) . . . . ?
C75B C76 C79 C80 -40(2) . . . . ?
C75A C76 C79 C80 -60.5(18) . . . . ?
C72 C76 C79 C78 -53.5(18) . . . . ?
C75B C76 C79 C78 141(2) . . . . ?
C75A C76 C79 C78 120.9(16) . . . . ?
C78 C79 C80 C81 1.0(14) . . . . ?
C76 C79 C80 C81 -177.7(10) . . . . ?
C79 C80 C81 C82B -172.7(19) . . . . ?
C79 C80 C81 C82A 177.2(12) . . . . ?
C79 C80 C81 S8A -2.2(12) . . . . ?
C79 C80 C81 S8B 29.4(15) . . . . ?
C78 S8A C81 C80 2.2(9) . . . . ?
C78 S8B C81 C80 -43.1(15) . . . . ?
N7 C65 C701 C702 -56.8(8) . . . . ?
C64 C65 C701 C702 -179.1(7) . . . . ?
N7 C65 C701 C706 118.0(7) . . . . ?
C64 C65 C701 C706 -4.3(12) . . . . ?
C706 C701 C702 C703 0.0 . . . . ?
C65 C701 C702 C703 174.9(7) . . . . ?
C701 C702 C703 C704 0.0 . . . . ?
C702 C703 C704 C705 0.0 . . . . ?
C703 C704 C705 C706 0.0 . . . . ?
C704 C705 C706 C701 0.0 . . . . ?
C702 C701 C706 C705 0.0 . . . . ?
C65 C701 C706 C705 -174.7(8) . . . . ?
C83A N8A C82A O8A -3(3) . . . . ?
C83A N8A C82A C81 -176.9(15) . . . . ?
C80 C81 C82A O8A -173.4(14) . . . . ?
C80 C81 C82A N8A 1(2) . . . . ?
C82A N8A C83A C801 160(2) . . . . ?
C82A N8A C83A C84A -72(2) . . . . ?
C84A C83A C801 C802 154(2) . . . . ?
N8A C83A C801 C802 -89(2) . . . . ?
C84A C83A C801 C806 -24(3) . . . . ?
N8A C83A C801 C806 93(2) . . . . ?
C83A C801 C802 C803 -178(2) . . . . ?
C806 C801 C802 C803 0.0 . . . . ?
C801 C802 C803 C804 0.0 . . . . ?
C802 C803 C804 C805 0.0 . . . . ?
C803 C804 C805 C806 0.0 . . . . ?
C804 C805 C806 C801 0.0 . . . . ?
C83A C801 C806 C805 178(2) . . . . ?
C802 C801 C806 C805 0.0 . . . . ?
C83B N8B C82B O8B 8(4) . . . . ?
C83B N8B C82B C81 -172(2) . . . . ?
C80 C81 C82B O8B 180.0(18) . . . . ?
C80 C81 C82B N8B 0(3) . . . . ?
C82B N8B C83B C84B -105(3) . . . . ?
C82B N8B C83B C811 132(3) . . . . ?
N8B C83B C811 C812 -56(2) . . . . ?
C84B C83B C811 C812 -173.5(19) . . . . ?
N8B C83B C811 C816 121(2) . . . . ?
C84B C83B C811 C816 4(3) . . . . ?
C816 C811 C812 C813 0.0 . . . . ?
C83B C811 C812 C813 177(2) . . . . ?
C811 C812 C813 C814 0.0 . . . . ?
C812 C813 C814 C815 0.0 . . . . ?
C813 C814 C815 C816 0.0 . . . . ?
C814 C815 C816 C811 0.0 . . . . ?
C812 C811 C816 C815 0.0 . . . . ?
C83B C811 C816 C815 -177(3) . . . . ?
C72 C76 C75A F24A 103(2) . . . . ?
C79 C76 C75A F24A -72(2) . . . . ?
C72 C76 C75A F23A -128.2(18) . . . . ?
C79 C76 C75A F23A 57(2) . . . . ?
C72 C76 C75A C74 -14.7(19) . . . . ?
C79 C76 C75A C74 170.1(11) . . . . ?
F22A C74 C75A F24A 31(3) . . . . ?
F21A C74 C75A F24A 141.8(17) . . . . ?
C73 C74 C75A F24A -103(2) . . . . ?
F22A C74 C75A F23A -90(2) . . . . ?
F21A C74 C75A F23A 20(2) . . . . ?
C73 C74 C75A F23A 136.1(18) . . . . ?
F22A C74 C75A C76 152.2(13) . . . . ?
F21A C74 C75A C76 -96.9(16) . . . . ?
C73 C74 C75A C76 18.8(18) . . . . ?
F22B C74 C75B F24B -45(5) . . . . ?
F21B C74 C75B F24B 76(4) . . . . ?
C73 C74 C75B F24B -151(4) . . . . ?
F22B C74 C75B F23B -144(2) . . . . ?
F21B C74 C75B F23B -23(4) . . . . ?
C73 C74 C75B F23B 110(2) . . . . ?
F22B C74 C75B C76 97(3) . . . . ?
F21B C74 C75B C76 -143(2) . . . . ?
C73 C74 C75B C76 -10(3) . . . . ?
C72 C76 C75B F24B 163(3) . . . . ?
C79 C76 C75B F24B -29(4) . . . . ?
C72 C76 C75B C74 16(3) . . . . ?
C79 C76 C75B C74 -176.3(17) . . . . ?
C72 C76 C75B F23B -99(3) . . . . ?
C79 C76 C75B F23B 69(3) . . . . ?
